data_4127836
loop_
_publ_author_name
'Chiu, Tzu-Hao'
'Liao, Jian-Hong'
'Gam, Franck'
'Chantrenne, Isaac'
'Kahlal, Samia'
'Saillard, Jean-Yves'
'Liu, C. W.'

_publ_section_title
;
 Homoleptic Platinum/Silver Superatoms Protected by Dithiolates: Linear
 Assemblies of Two and Three Centered Icosahedra Isolobal to
 Ne<sub>2</sub> and I<sub>3</sub><sup/>.
;
_journal_issue 33
_journal_name_full 'Journal of the American Chemical Society'
_journal_page_first 12957
_journal_page_last 12961
_journal_paper_doi 10.1021/jacs.9b05000
_journal_volume 141
_journal_year 2019
_chemical_formula_sum 'C75 H175 Ag20 O24 P12 Pt S24'
_chemical_formula_weight 4954.71
_space_group_crystal_system monoclinic
_space_group_IT_number 14
_space_group_name_Hall '-P 2ybc'
_space_group_name_H-M_alt 'P 1 21/c 1'
_symmetry_space_group_name_Hall '-P 2ybc'
_symmetry_space_group_name_H-M 'P 1 21/c 1'
_atom_sites_solution_hydrogens geom
_audit_creation_method SHELXL-2018/3
_cell_angle_alpha 90
_cell_angle_beta 109.4720(10)
_cell_angle_gamma 90
_cell_formula_units_Z 4
_cell_length_a 30.0959(9)
_cell_length_b 17.3885(6)
_cell_length_c 29.7671(9)
_cell_measurement_reflns_used 9934
_cell_measurement_temperature 150(2)
_cell_measurement_theta_max 26.87
_cell_measurement_theta_min 2.34
_cell_volume 14686.8(8)
_computing_cell_refinement 'Bruker SAINT'
_computing_data_collection 'Bruker APEX2'
_computing_data_reduction 'Bruker SAINT'
_computing_molecular_graphics 'Bruker SHELXTL'
_computing_publication_material 'Bruker SHELXTL'
_computing_structure_refinement 'SHELXL-2018/3 (Sheldrick, 2018)'
_computing_structure_solution 'SHELXT 2014/5 (Sheldrick, 2014)'
_diffrn_ambient_temperature 150(2)
_diffrn_measured_fraction_theta_full 0.998
_diffrn_measured_fraction_theta_max 0.998
_diffrn_measurement_device_type 'Bruker APEX-II CCD'
_diffrn_measurement_method '\f and \w scans'
_diffrn_radiation_type MoK\a
_diffrn_radiation_wavelength 0.71073
_diffrn_reflns_av_R_equivalents 0.0647
_diffrn_reflns_av_unetI/netI 0.0614
_diffrn_reflns_Laue_measured_fraction_full 0.998
_diffrn_reflns_Laue_measured_fraction_max 0.998
_diffrn_reflns_limit_h_max 35
_diffrn_reflns_limit_h_min -35
_diffrn_reflns_limit_k_max 20
_diffrn_reflns_limit_k_min -20
_diffrn_reflns_limit_l_max 33
_diffrn_reflns_limit_l_min -35
_diffrn_reflns_number 91527
_diffrn_reflns_point_group_measured_fraction_full 0.998
_diffrn_reflns_point_group_measured_fraction_max 0.998
_diffrn_reflns_theta_full 25.000
_diffrn_reflns_theta_max 25.000
_diffrn_reflns_theta_min 1.661
_exptl_absorpt_coefficient_mu 4.070
_exptl_absorpt_correction_T_max 0.7455
_exptl_absorpt_correction_T_min 0.6215
_exptl_absorpt_correction_type multi-scan
_exptl_absorpt_process_details SADABS
_exptl_crystal_colour black
_exptl_crystal_density_diffrn 2.241
_exptl_crystal_description plate
_exptl_crystal_F_000 9596
_exptl_crystal_size_max 0.090
_exptl_crystal_size_mid 0.080
_exptl_crystal_size_min 0.020
_refine_diff_density_max 2.274
_refine_diff_density_min -1.630
_refine_diff_density_rms 0.175
_refine_ls_extinction_method none
_refine_ls_goodness_of_fit_ref 1.023
_refine_ls_hydrogen_treatment constr
_refine_ls_matrix_type full
_refine_ls_number_parameters 1451
_refine_ls_number_reflns 25813
_refine_ls_number_restraints 433
_refine_ls_restrained_S_all 1.024
_refine_ls_R_factor_all 0.0735
_refine_ls_R_factor_gt 0.0409
_refine_ls_shift/su_max 0.001
_refine_ls_shift/su_mean 0.000
_refine_ls_structure_factor_coef Fsqd
_refine_ls_weighting_details 'w=1/[\s^2^(Fo^2^)+(0.0256P)^2^+93.7091P] where P=(Fo^2^+2Fc^2^)/3'
_refine_ls_weighting_scheme calc
_refine_ls_wR_factor_gt 0.0796
_refine_ls_wR_factor_ref 0.0937
_reflns_Friedel_coverage 0.000
_reflns_number_gt 18405
_reflns_number_total 25813
_reflns_threshold_expression 'I > 2\s(I)'
_cod_data_source_file ja9b05000_si_002.cif
_cod_data_source_block 1
_cod_database_code 4127836
_shelx_shelxl_version_number 2018/3
_shelx_space_group_comment
; 
The symmetry employed for this shelxl refinement is uniquely defined 
by the following loop, which should always be used as a source of 
symmetry information in preference to the above space-group names. 
They are only intended as comments. 
;
_shelx_estimated_absorpt_t_min 0.711
_shelx_estimated_absorpt_t_max 0.923

loop_
_space_group_symop_operation_xyz
'x, y, z'
'-x, y+1/2, -z+1/2'
'-x, -y, -z'
'x, -y-1/2, z-1/2'

loop_
_atom_site_label
_atom_site_type_symbol
_atom_site_fract_x
_atom_site_fract_y
_atom_site_fract_z
_atom_site_U_iso_or_equiv
_atom_site_adp_type
_atom_site_occupancy
_atom_site_site_symmetry_order
_atom_site_calc_flag
_atom_site_refinement_flags_posn
_atom_site_refinement_flags_adp
_atom_site_refinement_flags_occupancy
_atom_site_disorder_assembly
_atom_site_disorder_group
Ag1 Ag 0.76318(2) 0.36291(3) 0.27039(2) 0.02135(14) Uani 1 1 d . . . . .
Ag2 Ag 0.75699(2) 0.44129(3) 0.18278(2) 0.02064(14) Uani 1 1 d . . . . .
Ag3 Ag 0.84402(2) 0.45229(3) 0.26780(2) 0.01999(14) Uani 1 1 d . . . . .
Ag4 Ag 0.81421(2) 0.45709(3) 0.34927(2) 0.02249(14) Uani 1 1 d . . . . .
Ag5 Ag 0.70989(2) 0.45031(4) 0.31481(2) 0.02439(15) Uani 1 1 d . . . . .
Ag6 Ag 0.67600(2) 0.44743(4) 0.21093(2) 0.02385(14) Uani 1 1 d . . . . .
Ag7 Ag 0.67388(2) 0.58978(4) 0.26062(3) 0.02932(16) Uani 1 1 d . . . . .
Ag8 Ag 0.70436(2) 0.58658(4) 0.17746(2) 0.02809(16) Uani 1 1 d . . . . .
Ag9 Ag 0.80853(2) 0.58665(3) 0.21205(2) 0.02250(14) Uani 1 1 d . . . . .
Ag10 Ag 0.84217(2) 0.59729(3) 0.31372(2) 0.02189(14) Uani 1 1 d . . . . .
Ag11 Ag 0.75887(2) 0.59442(4) 0.34356(2) 0.02431(15) Uani 1 1 d . . . . .
Ag12 Ag 0.75618(2) 0.67751(4) 0.25945(2) 0.02986(16) Uani 1 1 d . . . . .
Ag13 Ag 0.85703(2) 0.58223(4) 0.41697(2) 0.02646(15) Uani 1 1 d . . . . .
Ag14 Ag 0.81902(3) 0.74246(4) 0.35248(3) 0.03237(17) Uani 1 1 d . . . . .
Ag15 Ag 0.75259(3) 0.71972(4) 0.16102(3) 0.03604(19) Uani 0.91 1 d . . P A 1
Ag21 Ag 0.7013(3) 0.7256(4) 0.3122(3) 0.03604(19) Uani 0.09 1 d . . P A 2
Ag16 Ag 0.75566(2) 0.55232(4) 0.11066(3) 0.03315(17) Uani 1 1 d . . . . .
Ag17 Ag 0.84881(2) 0.46738(4) 0.16832(2) 0.02999(16) Uani 1 1 d . . . . .
Ag18 Ag 0.81533(2) 0.30726(4) 0.21028(2) 0.02734(15) Uani 1 1 d . . . . .
Ag19 Ag 0.66689(2) 0.30528(4) 0.26283(2) 0.02956(16) Uani 1 1 d . . . . .
Ag20 Ag 0.60384(2) 0.46216(4) 0.26089(3) 0.03524(18) Uani 1 1 d . . . . .
C1 C 0.7591(4) 0.1110(6) 0.1704(4) 0.044(2) Uani 1 1 d . . . . .
H1A H 0.766138 0.164700 0.164008 0.052 Uiso 1 1 calc R U . . .
H1B H 0.728061 0.096537 0.147350 0.052 Uiso 1 1 calc R U . . .
C2 C 0.7971(4) 0.0573(6) 0.1657(4) 0.056(3) Uani 1 1 d . . . . .
H2A H 0.792349 0.005481 0.177122 0.068 Uiso 1 1 calc R U . . .
H2B H 0.794271 0.052953 0.131733 0.068 Uiso 1 1 calc R U . . .
C3 C 0.8450(4) 0.0846(8) 0.1933(5) 0.087(5) Uani 1 1 d . . . . .
H3A H 0.850442 0.134765 0.181061 0.130 Uiso 1 1 calc R U . . .
H3B H 0.868320 0.047631 0.190118 0.130 Uiso 1 1 calc R U . . .
H3C H 0.847857 0.089514 0.226940 0.130 Uiso 1 1 calc R U . . .
C4 C 0.6945(3) 0.0785(6) 0.2773(4) 0.043(2) Uani 1 1 d . . . . .
H4A H 0.697161 0.037364 0.255382 0.051 Uiso 1 1 calc R U . . .
H4B H 0.665519 0.108372 0.261328 0.051 Uiso 1 1 calc R U . . .
C5 C 0.6919(4) 0.0442(7) 0.3219(4) 0.067(4) Uani 1 1 d . . . . .
H5A H 0.685838 0.085008 0.342384 0.080 Uiso 1 1 calc R U . . .
H5B H 0.722248 0.019280 0.339655 0.080 Uiso 1 1 calc R U . . .
C6 C 0.6522(4) -0.0153(8) 0.3100(5) 0.084(5) Uani 1 1 d . . . . .
H6A H 0.622273 0.009388 0.292047 0.127 Uiso 1 1 calc R U . . .
H6B H 0.649926 -0.036904 0.339632 0.127 Uiso 1 1 calc R U . . .
H6C H 0.658908 -0.056634 0.290850 0.127 Uiso 1 1 calc R U . . .
C7 C 0.8448(3) 0.2773(6) 0.0625(3) 0.039(2) Uani 1 1 d . . . . .
H7A H 0.864332 0.324406 0.066984 0.047 Uiso 1 1 calc R U . . .
H7B H 0.826512 0.271912 0.028173 0.047 Uiso 1 1 calc R U . . .
C8 C 0.8754(3) 0.2080(6) 0.0801(3) 0.044(2) Uani 1 1 d . . . . .
H8A H 0.898859 0.205114 0.063411 0.052 Uiso 1 1 calc R U . . .
H8B H 0.892878 0.214472 0.114518 0.052 Uiso 1 1 calc R U . . .
C9 C 0.8486(4) 0.1340(6) 0.0728(5) 0.066(4) Uani 1 1 d . . . . .
H9A H 0.824893 0.136608 0.088649 0.099 Uiso 1 1 calc R U . . .
H9B H 0.870414 0.091537 0.086259 0.099 Uiso 1 1 calc R U . . .
H9C H 0.832977 0.125246 0.038582 0.099 Uiso 1 1 calc R U . . .
C10 C 0.7024(3) 0.3732(7) 0.0022(4) 0.061(3) Uani 1 1 d D . . . .
H10A H 0.702383 0.378586 -0.030905 0.074 Uiso 1 1 calc R U . . .
H10B H 0.705973 0.425108 0.016709 0.074 Uiso 1 1 calc R U . . .
C11 C 0.6561(4) 0.3377(8) 0.0020(6) 0.105(5) Uani 1 1 d D . . . .
H11A H 0.656729 0.330226 0.035211 0.126 Uiso 1 1 calc R U . . .
H11B H 0.651939 0.286740 -0.013691 0.126 Uiso 1 1 calc R U . . .
C12 C 0.6150(5) 0.3902(9) -0.0245(6) 0.125(7) Uani 1 1 d D . . . .
H12A H 0.617748 0.438956 -0.007288 0.187 Uiso 1 1 calc R U . . .
H12B H 0.585190 0.365175 -0.026608 0.187 Uiso 1 1 calc R U . . .
H12C H 0.615677 0.400134 -0.056691 0.187 Uiso 1 1 calc R U . . .
C13 C 0.9395(3) 0.2425(5) 0.3001(3) 0.033(2) Uani 1 1 d . . . . .
H13A H 0.923176 0.197799 0.281087 0.039 Uiso 1 1 calc R U . . .
H13B H 0.915353 0.275869 0.306049 0.039 Uiso 1 1 calc R U . . .
C14 C 0.9730(4) 0.2152(7) 0.3464(4) 0.049(3) Uani 1 1 d . . . . .
H14A H 0.987694 0.260080 0.366284 0.059 Uiso 1 1 calc R U . . .
H14B H 0.998362 0.184825 0.340552 0.059 Uiso 1 1 calc R U . . .
C15 C 0.9482(4) 0.1660(7) 0.3729(4) 0.069(4) Uani 1 1 d . . . . .
H15A H 0.923974 0.196645 0.379893 0.103 Uiso 1 1 calc R U . . .
H15B H 0.971231 0.147871 0.402847 0.103 Uiso 1 1 calc R U . . .
H15C H 0.933493 0.121748 0.353204 0.103 Uiso 1 1 calc R U . . .
C16 C 0.9981(3) 0.3517(5) 0.1949(3) 0.029(2) Uani 1 1 d . . . . .
H16A H 0.971512 0.322466 0.172867 0.035 Uiso 1 1 calc R U . . .
H16B H 1.023764 0.315207 0.210814 0.035 Uiso 1 1 calc R U . . .
C17 C 1.0153(4) 0.4113(6) 0.1678(4) 0.042(2) Uani 1 1 d . . . . .
H17A H 1.040259 0.442430 0.190650 0.050 Uiso 1 1 calc R U . . .
H17B H 1.029595 0.384777 0.146454 0.050 Uiso 1 1 calc R U . . .
C18 C 0.9770(5) 0.4641(7) 0.1384(4) 0.067(4) Uani 1 1 d . . . . .
H18A H 0.952528 0.433823 0.115057 0.100 Uiso 1 1 calc R U . . .
H18B H 0.990327 0.501329 0.121705 0.100 Uiso 1 1 calc R U . . .
H18C H 0.963157 0.491468 0.159306 0.100 Uiso 1 1 calc R U . . .
C19 C 0.8207(4) 0.2637(6) 0.4189(5) 0.068(3) Uani 1 1 d D . . . .
H19A H 0.833011 0.261822 0.391949 0.081 Uiso 1 1 calc R U . . .
H19B H 0.792644 0.297439 0.408960 0.081 Uiso 1 1 calc R U . . .
C20 C 0.8040(6) 0.1841(7) 0.4247(6) 0.126(7) Uani 1 1 d D . . . .
H20A H 0.781851 0.186576 0.442990 0.151 Uiso 1 1 calc R U . . .
H20B H 0.786972 0.161868 0.393041 0.151 Uiso 1 1 calc R U . . .
C21 C 0.8449(6) 0.1344(9) 0.4504(6) 0.122(6) Uani 1 1 d D . . . .
H21A H 0.868054 0.135662 0.433702 0.183 Uiso 1 1 calc R U . . .
H21B H 0.834130 0.081410 0.451257 0.183 Uiso 1 1 calc R U . . .
H21C H 0.859583 0.153344 0.482986 0.183 Uiso 1 1 calc R U . . .
C22 C 0.9442(3) 0.4598(5) 0.5061(3) 0.036(2) Uani 1 1 d . . . . .
H22A H 0.935174 0.492471 0.477237 0.043 Uiso 1 1 calc R U . . .
H22B H 0.977859 0.446246 0.514207 0.043 Uiso 1 1 calc R U . . .
C23 C 0.9374(4) 0.5039(6) 0.5462(4) 0.049(3) Uani 1 1 d . . . . .
H23A H 0.949408 0.473334 0.575882 0.059 Uiso 1 1 calc R U . . .
H23B H 0.903356 0.513069 0.539595 0.059 Uiso 1 1 calc R U . . .
C24 C 0.9634(4) 0.5812(7) 0.5531(5) 0.070(4) Uani 1 1 d . . . . .
H24A H 0.997435 0.572080 0.563054 0.105 Uiso 1 1 calc R U . . .
H24B H 0.956051 0.611116 0.577641 0.105 Uiso 1 1 calc R U . . .
H24C H 0.953278 0.609811 0.523015 0.105 Uiso 1 1 calc R U . . .
C25 C 0.5949(4) 0.2382(6) 0.3653(4) 0.053(3) Uani 1 1 d . . . . .
H25A H 0.626527 0.215381 0.380359 0.063 Uiso 1 1 calc R U . . .
H25B H 0.577866 0.235560 0.388530 0.063 Uiso 1 1 calc R U . . .
C26 C 0.5692(4) 0.1934(6) 0.3228(4) 0.056(3) Uani 1 1 d . . . . .
H26A H 0.588059 0.191134 0.301286 0.067 Uiso 1 1 calc R U . . .
H26B H 0.539158 0.219869 0.305676 0.067 Uiso 1 1 calc R U . . .
C27 C 0.5586(4) 0.1126(6) 0.3348(4) 0.058(3) Uani 1 1 d . . . . .
H27A H 0.588092 0.086958 0.353148 0.087 Uiso 1 1 calc R U . . .
H27B H 0.543392 0.084007 0.305344 0.087 Uiso 1 1 calc R U . . .
H27C H 0.537570 0.114462 0.353810 0.087 Uiso 1 1 calc R U . . .
C28 C 0.7083(5) 0.3807(11) 0.4538(4) 0.108(7) Uani 1 1 d D . . . .
H28A H 0.715459 0.425215 0.436650 0.130 Uiso 1 1 calc R U . . .
H28B H 0.732103 0.340571 0.455469 0.130 Uiso 1 1 calc R U . . .
C29 C 0.7140(5) 0.4050(13) 0.5023(5) 0.145(9) Uani 1 1 d D . . . .
H29A H 0.714159 0.461931 0.502153 0.175 Uiso 1 1 calc R U . . .
H29B H 0.745955 0.388664 0.522374 0.175 Uiso 1 1 calc R U . . .
C30 C 0.6815(5) 0.3814(9) 0.5280(5) 0.101(5) Uani 1 1 d D . . . .
H30A H 0.655553 0.351168 0.506660 0.152 Uiso 1 1 calc R U . . .
H30B H 0.668849 0.427303 0.538559 0.152 Uiso 1 1 calc R U . . .
H30C H 0.698749 0.350232 0.555781 0.152 Uiso 1 1 calc R U . . .
C31 C 0.5912(4) 0.2352(7) 0.0989(4) 0.055(3) Uani 1 1 d . . . . .
H31A H 0.620781 0.262777 0.101539 0.066 Uiso 1 1 calc R U . . .
H31B H 0.597741 0.179344 0.099683 0.066 Uiso 1 1 calc R U . . .
C32 C 0.5555(4) 0.2546(8) 0.0538(5) 0.076(4) Uani 1 1 d . . . . .
H32A H 0.567336 0.240345 0.027658 0.091 Uiso 1 1 calc R U . . .
H32B H 0.550819 0.311069 0.052498 0.091 Uiso 1 1 calc R U . . .
C33 C 0.5078(4) 0.2158(8) 0.0450(4) 0.078(4) Uani 1 1 d . . . . .
H33A H 0.512390 0.160295 0.050244 0.117 Uiso 1 1 calc R U . . .
H33B H 0.487487 0.225361 0.012149 0.117 Uiso 1 1 calc R U . . .
H33C H 0.492916 0.236828 0.067070 0.117 Uiso 1 1 calc R U . . .
C34 C 0.4922(3) 0.4232(6) 0.1357(5) 0.073(4) Uani 1 1 d D . . . .
H34A H 0.500001 0.466929 0.118391 0.087 Uiso 1 1 calc R U . . .
H34B H 0.501539 0.436551 0.169961 0.087 Uiso 1 1 calc R U . . .
C35 C 0.4388(3) 0.4043(9) 0.1153(6) 0.146(8) Uani 1 1 d D . . . .
H35A H 0.431872 0.352044 0.124453 0.175 Uiso 1 1 calc R U . . .
H35B H 0.419639 0.442428 0.125583 0.175 Uiso 1 1 calc R U . . .
C36 C 0.4310(7) 0.4100(13) 0.0628(6) 0.199(12) Uani 1 1 d D . . . .
H36A H 0.397873 0.399260 0.044738 0.298 Uiso 1 1 calc R U . . .
H36B H 0.438989 0.461996 0.055243 0.298 Uiso 1 1 calc R U . . .
H36C H 0.451095 0.372549 0.054125 0.298 Uiso 1 1 calc R U . . .
C37 C 0.6347(4) 0.7759(6) 0.0161(4) 0.051(3) Uani 1 1 d . . . . .
H37A H 0.650872 0.812212 0.041941 0.061 Uiso 1 1 calc R U . . .
H37B H 0.600636 0.776714 0.011639 0.061 Uiso 1 1 calc R U . . .
C38 C 0.6422(4) 0.8000(7) -0.0287(4) 0.065(3) Uani 1 1 d . . . . .
H38A H 0.626660 0.762633 -0.054202 0.078 Uiso 1 1 calc R U . . .
H38B H 0.676327 0.799633 -0.023909 0.078 Uiso 1 1 calc R U . . .
C39 C 0.6229(5) 0.8783(8) -0.0441(5) 0.080(4) Uani 1 1 d . . . . .
H39A H 0.588948 0.878536 -0.049647 0.120 Uiso 1 1 calc R U . . .
H39B H 0.628708 0.892158 -0.073537 0.120 Uiso 1 1 calc R U . . .
H39C H 0.638493 0.915559 -0.019087 0.120 Uiso 1 1 calc R U . . .
C40 C 0.5643(9) 0.6031(19) 0.0779(13) 0.052(5) Uani 0.5 1 d D . P B 1
H40A H 0.581892 0.601817 0.112556 0.062 Uiso 0.5 1 calc R U P B 1
H40B H 0.561061 0.549933 0.065250 0.062 Uiso 0.5 1 calc R U P B 1
C41 C 0.5164(9) 0.6410(16) 0.0676(13) 0.054(4) Uani 0.5 1 d D . P B 1
H41A H 0.496889 0.607200 0.080285 0.064 Uiso 0.5 1 calc R U P B 1
H41B H 0.501011 0.643218 0.032591 0.064 Uiso 0.5 1 calc R U P B 1
C42 C 0.5154(11) 0.7220(13) 0.0875(10) 0.092(6) Uani 0.5 1 d D . P B 1
H42A H 0.514762 0.718413 0.120113 0.138 Uiso 0.5 1 calc R U P B 1
H42B H 0.487215 0.749198 0.067499 0.138 Uiso 0.5 1 calc R U P B 1
H42C H 0.543601 0.750264 0.087543 0.138 Uiso 0.5 1 calc R U P B 1
C40B C 0.5625(9) 0.622(2) 0.0834(12) 0.052(5) Uani 0.5 1 d D . P B 2
H40C H 0.567025 0.655816 0.111172 0.062 Uiso 0.5 1 calc R U P B 2
H40D H 0.575139 0.570177 0.095388 0.062 Uiso 0.5 1 calc R U P B 2
C41B C 0.5114(9) 0.6156(18) 0.0554(12) 0.054(4) Uani 0.5 1 d D . P B 2
H41C H 0.499304 0.664362 0.038687 0.064 Uiso 0.5 1 calc R U P B 2
H41D H 0.492836 0.601956 0.076114 0.064 Uiso 0.5 1 calc R U P B 2
C42B C 0.5099(11) 0.5505(15) 0.0196(10) 0.092(6) Uani 0.5 1 d D . P B 2
H42D H 0.532644 0.561327 0.003399 0.138 Uiso 0.5 1 calc R U P B 2
H42E H 0.478127 0.547295 -0.003904 0.138 Uiso 0.5 1 calc R U P B 2
H42F H 0.517820 0.501492 0.036730 0.138 Uiso 0.5 1 calc R U P B 2
C43 C 0.9067(3) 0.7893(6) 0.1940(4) 0.045(3) Uani 1 1 d . . . . .
H43A H 0.938947 0.771675 0.197347 0.055 Uiso 1 1 calc R U . . .
H43B H 0.898737 0.771056 0.221847 0.055 Uiso 1 1 calc R U . . .
C44 C 0.9039(4) 0.8762(6) 0.1908(4) 0.056(3) Uani 1 1 d . . . . .
H44A H 0.870782 0.892033 0.184589 0.067 Uiso 1 1 calc R U . . .
H44B H 0.923056 0.898049 0.221904 0.067 Uiso 1 1 calc R U . . .
C45 C 0.9201(4) 0.9085(7) 0.1537(4) 0.060(3) Uani 1 1 d . . . . .
H45A H 0.954210 0.900801 0.162350 0.089 Uiso 1 1 calc R U . . .
H45B H 0.913083 0.963682 0.150539 0.089 Uiso 1 1 calc R U . . .
H45C H 0.903990 0.882800 0.123330 0.089 Uiso 1 1 calc R U . . .
C46 C 0.8808(6) 0.6757(10) 0.0582(5) 0.130(7) Uani 1 1 d D . . . .
H46A H 0.892088 0.729561 0.061535 0.156 Uiso 1 1 calc R U . . .
H46B H 0.847004 0.675146 0.038390 0.156 Uiso 1 1 calc R U . . .
C47 C 0.9094(5) 0.6265(8) 0.0354(5) 0.083(4) Uani 1 1 d D . . . .
H47A H 0.912246 0.654272 0.007484 0.099 Uiso 1 1 calc R U . . .
H47B H 0.941538 0.620083 0.058601 0.099 Uiso 1 1 calc R U . . .
C48 C 0.8888(7) 0.5473(10) 0.0194(6) 0.150(8) Uani 1 1 d D . . . .
H48A H 0.885957 0.519010 0.046713 0.225 Uiso 1 1 calc R U . . .
H48B H 0.909674 0.519114 0.005929 0.225 Uiso 1 1 calc R U . . .
H48C H 0.857657 0.552804 -0.004931 0.225 Uiso 1 1 calc R U . . .
C49 C 0.9807(3) 0.6391(6) 0.3100(3) 0.039(2) Uani 1 1 d D . . . .
H49A H 0.959425 0.664859 0.281137 0.047 Uiso 1 1 calc R U . . .
H49B H 0.967065 0.588263 0.312787 0.047 Uiso 1 1 calc R U . . .
C50 C 1.0285(3) 0.6285(5) 0.3051(3) 0.037(2) Uani 1 1 d D . . . .
H50A H 1.049556 0.601095 0.333344 0.045 Uiso 1 1 calc R U . . .
H50B H 1.042596 0.679246 0.303066 0.045 Uiso 1 1 calc R U . . .
C51 C 1.0229(3) 0.5822(6) 0.2603(3) 0.044(3) Uani 1 1 d D . . . .
H51A H 1.007521 0.533131 0.261943 0.066 Uiso 1 1 calc R U . . .
H51B H 1.054031 0.572459 0.257692 0.066 Uiso 1 1 calc R U . . .
H51C H 1.003614 0.611174 0.232375 0.066 Uiso 1 1 calc R U . . .
C52 C 0.9974(4) 0.7240(6) 0.4529(3) 0.049(3) Uani 1 1 d D . . . .
H52A H 1.025682 0.720253 0.443068 0.059 Uiso 1 1 calc R U . . .
H52B H 0.991931 0.672996 0.464924 0.059 Uiso 1 1 calc R U . . .
C53 C 1.0056(5) 0.7831(6) 0.4920(4) 0.080(4) Uani 1 1 d D . . . .
H53A H 1.033238 0.767195 0.519340 0.096 Uiso 1 1 calc R U . . .
H53B H 0.977899 0.783870 0.502797 0.096 Uiso 1 1 calc R U . . .
C54 C 1.0140(5) 0.8640(7) 0.4773(4) 0.090(5) Uani 1 1 d D . . . .
H54A H 1.041482 0.864031 0.466558 0.134 Uiso 1 1 calc R U . . .
H54B H 1.019874 0.898730 0.504610 0.134 Uiso 1 1 calc R U . . .
H54C H 0.986220 0.881493 0.451317 0.134 Uiso 1 1 calc R U . . .
C55 C 0.7325(7) 0.8231(9) 0.4574(9) 0.112(8) Uani 0.7 1 d D . P C 1
H55A H 0.727863 0.791629 0.483223 0.134 Uiso 0.7 1 calc R U P C 1
H55B H 0.705675 0.810766 0.428397 0.134 Uiso 0.7 1 calc R U P C 1
C56 C 0.7238(10) 0.9057(9) 0.4696(8) 0.107(7) Uani 0.7 1 d D . P C 1
H56A H 0.690017 0.915673 0.464106 0.129 Uiso 0.7 1 calc R U P C 1
H56B H 0.742620 0.919232 0.502793 0.129 Uiso 0.7 1 calc R U P C 1
C57 C 0.7409(11) 0.9465(12) 0.4340(10) 0.131(9) Uani 0.7 1 d D . P C 1
H57A H 0.771071 0.971691 0.450540 0.197 Uiso 0.7 1 calc R U P C 1
H57B H 0.717703 0.985229 0.417063 0.197 Uiso 0.7 1 calc R U P C 1
H57C H 0.745145 0.909199 0.411029 0.197 Uiso 0.7 1 calc R U P C 1
C55B C 0.7717(11) 0.8631(14) 0.4511(13) 0.112(8) Uani 0.3 1 d D . P C 2
H55C H 0.783680 0.873651 0.424568 0.134 Uiso 0.3 1 calc R U P C 2
H55D H 0.798608 0.872809 0.480553 0.134 Uiso 0.3 1 calc R U P C 2
C56B C 0.7391(19) 0.928(3) 0.449(3) 0.107(7) Uani 0.3 1 d D . P C 2
H56C H 0.753406 0.957239 0.479198 0.129 Uiso 0.3 1 calc R U P C 2
H56D H 0.741320 0.962212 0.423298 0.129 Uiso 0.3 1 calc R U P C 2
C57B C 0.6883(18) 0.923(3) 0.443(2) 0.131(9) Uani 0.3 1 d D . P C 2
H57D H 0.675420 0.974655 0.442735 0.197 Uiso 0.3 1 calc R U P C 2
H57E H 0.671764 0.897746 0.412180 0.197 Uiso 0.3 1 calc R U P C 2
H57F H 0.683985 0.892717 0.468702 0.197 Uiso 0.3 1 calc R U P C 2
C58 C 0.8085(5) 0.6192(8) 0.5245(4) 0.077(4) Uani 1 1 d D . . . .
H58A H 0.842910 0.616915 0.530968 0.092 Uiso 1 1 calc R U . . .
H58B H 0.793733 0.579905 0.499994 0.092 Uiso 1 1 calc R U . . .
C59 C 0.7991(4) 0.5980(9) 0.5689(5) 0.097(5) Uani 1 1 d D . . . .
H59A H 0.820977 0.628029 0.595348 0.116 Uiso 1 1 calc R U . . .
H59B H 0.807465 0.543086 0.575447 0.116 Uiso 1 1 calc R U . . .
C60 C 0.7505(4) 0.6091(8) 0.5704(5) 0.075(4) Uani 1 1 d D . . . .
H60A H 0.735788 0.653279 0.550502 0.113 Uiso 1 1 calc R U . . .
H60B H 0.751981 0.618596 0.603305 0.113 Uiso 1 1 calc R U . . .
H60C H 0.731734 0.562837 0.558312 0.113 Uiso 1 1 calc R U . . .
C61 C 0.5777(4) 0.7880(7) 0.2194(5) 0.072(4) Uani 1 1 d . . . . .
H61A H 0.590238 0.766194 0.195324 0.087 Uiso 1 1 calc R U . . .
H61B H 0.604405 0.806739 0.246797 0.087 Uiso 1 1 calc R U . . .
C62 C 0.5431(5) 0.8534(8) 0.1979(6) 0.104(6) Uani 1 1 d . . . . .
H62A H 0.559299 0.892282 0.184624 0.124 Uiso 1 1 calc R U . . .
H62B H 0.516582 0.832489 0.171153 0.124 Uiso 1 1 calc R U . . .
C63 C 0.5241(5) 0.8913(7) 0.2311(7) 0.114(7) Uani 1 1 d . . . . .
H63A H 0.506918 0.853818 0.243580 0.171 Uiso 1 1 calc R U . . .
H63B H 0.502631 0.932462 0.214510 0.171 Uiso 1 1 calc R U . . .
H63C H 0.549980 0.913244 0.257436 0.171 Uiso 1 1 calc R U . . .
C64 C 0.5250(4) 0.6629(6) 0.3181(4) 0.046(3) Uani 1 1 d . . . . .
H64A H 0.506798 0.710566 0.306515 0.055 Uiso 1 1 calc R U . . .
H64B H 0.554882 0.676759 0.343252 0.055 Uiso 1 1 calc R U . . .
C65 C 0.4974(4) 0.6092(7) 0.3374(4) 0.057(3) Uani 1 1 d . . . . .
H65A H 0.494555 0.631625 0.366905 0.068 Uiso 1 1 calc R U . . .
H65B H 0.514955 0.560296 0.346064 0.068 Uiso 1 1 calc R U . . .
C66 C 0.4489(4) 0.5922(7) 0.3036(4) 0.063(3) Uani 1 1 d . . . . .
H66A H 0.431744 0.640535 0.293244 0.095 Uiso 1 1 calc R U . . .
H66B H 0.431888 0.560285 0.319613 0.095 Uiso 1 1 calc R U . . .
H66C H 0.451300 0.564699 0.275744 0.095 Uiso 1 1 calc R U . . .
C67 C 0.6963(4) 0.9217(8) 0.1789(4) 0.069(4) Uani 1 1 d D . . . .
H67A H 0.706620 0.887808 0.157544 0.083 Uiso 1 1 calc R U . . .
H67B H 0.714613 0.970009 0.183163 0.083 Uiso 1 1 calc R U . . .
C68 C 0.6445(4) 0.9397(7) 0.1558(4) 0.073(4) Uani 1 1 d D . . . .
H68A H 0.626681 0.890844 0.148645 0.088 Uiso 1 1 calc R U . . .
H68B H 0.633530 0.968770 0.178686 0.088 Uiso 1 1 calc R U . . .
C69 C 0.6336(5) 0.9857(11) 0.1105(5) 0.140(8) Uani 1 1 d D . . . .
H69A H 0.637298 1.040609 0.118198 0.209 Uiso 1 1 calc R U . . .
H69B H 0.601039 0.975538 0.090138 0.209 Uiso 1 1 calc R U . . .
H69C H 0.655194 0.970802 0.093628 0.209 Uiso 1 1 calc R U . . .
C70 C 0.8253(5) 0.9530(9) 0.2996(5) 0.093(4) Uani 1 1 d D . . . .
H70A H 0.837414 0.996174 0.285305 0.111 Uiso 1 1 calc R U . . .
H70B H 0.842855 0.905906 0.297147 0.111 Uiso 1 1 calc R U . . .
C71 C 0.8323(5) 0.9703(13) 0.3517(5) 0.178(11) Uani 1 1 d D . . . .
H71A H 0.820281 1.022530 0.354151 0.214 Uiso 1 1 calc R U . . .
H71B H 0.813696 0.933258 0.363366 0.214 Uiso 1 1 calc R U . . .
C72 C 0.8835(5) 0.9655(10) 0.3830(5) 0.104(5) Uani 1 1 d D . . . .
H72A H 0.895935 0.914520 0.379772 0.157 Uiso 1 1 calc R U . . .
H72B H 0.885932 0.974051 0.416277 0.157 Uiso 1 1 calc R U . . .
H72C H 0.901670 1.004913 0.373205 0.157 Uiso 1 1 calc R U . . .
C73 C 0.5204(5) 0.0109(8) 0.9930(4) 0.079(4) Uani 1 1 d D . . . .
H73A H 0.538860 -0.036052 0.992377 0.095 Uiso 1 1 calc R U . . .
H73B H 0.540920 0.045582 1.017600 0.095 Uiso 1 1 calc R U . . .
C74 C 0.5081(4) 0.0505(9) 0.9448(5) 0.093(5) Uani 1 1 d D . . . .
H74A H 0.487440 0.095017 0.944374 0.112 Uiso 1 1 calc R U . . .
H74B H 0.489893 0.014183 0.919765 0.112 Uiso 1 1 calc R U . . .
C75 C 0.5507(5) 0.0785(10) 0.9325(6) 0.112(6) Uani 1 1 d D . . . .
H75A H 0.573000 0.103793 0.960337 0.168 Uiso 1 1 calc R U . . .
H75B H 0.540355 0.115173 0.906001 0.168 Uiso 1 1 calc R U . . .
H75C H 0.566109 0.034597 0.923181 0.168 Uiso 1 1 calc R U . . .
O1 O 0.7588(2) 0.1034(3) 0.2189(2) 0.0302(14) Uani 1 1 d . . . . .
O2 O 0.7359(2) 0.1293(3) 0.2888(2) 0.0306(14) Uani 1 1 d . . . . .
O3 O 0.81312(19) 0.2817(3) 0.09057(19) 0.0246(13) Uani 1 1 d . . . . .
O4 O 0.7410(2) 0.3252(4) 0.0289(2) 0.0337(15) Uani 1 1 d . . . . .
O5 O 0.9635(2) 0.2846(3) 0.2738(2) 0.0287(14) Uani 1 1 d . . . . .
O6 O 0.98272(19) 0.3921(3) 0.2306(2) 0.0264(13) Uani 1 1 d . . . . .
O7 O 0.8556(2) 0.3015(4) 0.4575(2) 0.0405(16) Uani 1 1 d . . . . .
O8 O 0.9161(2) 0.3902(3) 0.4963(2) 0.0316(14) Uani 1 1 d . . . . .
O9 O 0.6000(2) 0.3190(4) 0.3534(2) 0.0395(16) Uani 1 1 d . . . . .
O10 O 0.6642(2) 0.3521(4) 0.4269(2) 0.051(2) Uani 1 1 d . . . . .
O11 O 0.5764(2) 0.2557(3) 0.1400(2) 0.0362(15) Uani 1 1 d . . . . .
O12 O 0.5163(2) 0.3537(4) 0.1291(2) 0.0409(17) Uani 1 1 d . . . . .
O13 O 0.6534(2) 0.6977(4) 0.0293(2) 0.0409(16) Uani 1 1 d . . . . .
O14 O 0.5877(2) 0.6525(4) 0.0531(2) 0.0429(17) Uani 1 1 d D . . . .
O15 O 0.8739(3) 0.7604(5) 0.1513(3) 0.096(4) Uani 1 1 d . . . . .
O16 O 0.8870(3) 0.6440(7) 0.1021(3) 0.102(4) Uani 1 1 d . . . . .
O17 O 0.98437(19) 0.6851(3) 0.3517(2) 0.0255(13) Uani 1 1 d . . . . .
O18 O 0.95710(19) 0.7453(3) 0.4125(2) 0.0301(14) Uani 1 1 d . . . . .
O19 O 0.7673(4) 0.7947(5) 0.4504(3) 0.091(3) Uani 1 1 d D . . . .
O20 O 0.7926(2) 0.6910(4) 0.5055(2) 0.0444(17) Uani 1 1 d . . . . .
O21 O 0.5509(2) 0.7312(4) 0.2346(3) 0.0453(18) Uani 1 1 d . . . . .
O22 O 0.5347(2) 0.6243(3) 0.2791(2) 0.0349(15) Uani 1 1 d . . . . .
O23 O 0.7056(3) 0.8877(6) 0.2206(3) 0.088(3) Uani 1 1 d . . . . .
O24 O 0.7773(3) 0.9426(4) 0.2752(3) 0.068(2) Uani 1 1 d . . . . .
P1 P 0.74615(8) 0.17279(13) 0.24676(8) 0.0244(5) Uani 1 1 d . . . . .
P2 P 0.77415(8) 0.34617(13) 0.08125(8) 0.0243(5) Uani 1 1 d . . . . .
P3 P 0.94158(7) 0.36214(12) 0.24735(8) 0.0208(5) Uani 1 1 d . . . . .
P4 P 0.87465(8) 0.38296(13) 0.44710(8) 0.0269(5) Uani 1 1 d . . . . .
P5 P 0.64990(9) 0.35785(17) 0.37072(9) 0.0393(7) Uani 1 1 d . . . . .
P6 P 0.57087(8) 0.34021(14) 0.15709(9) 0.0313(6) Uani 1 1 d . . . . .
P7 P 0.64341(8) 0.65479(15) 0.07137(10) 0.0378(6) Uani 1 1 d . . . . .
P8 P 0.86040(10) 0.67356(17) 0.13711(9) 0.0429(7) Uani 1 1 d . . . . .
P9 P 0.93965(8) 0.68867(13) 0.36898(8) 0.0235(5) Uani 1 1 d . . . . .
P10 P 0.78374(9) 0.70968(15) 0.45107(9) 0.0362(6) Uani 1 1 d . . . . .
P11 P 0.57461(8) 0.65446(15) 0.26018(9) 0.0339(6) Uani 1 1 d . . . . .
P12 P 0.75738(10) 0.86364(14) 0.25545(10) 0.0401(7) Uani 1 1 d . . . . .
Pt1 Pt 0.75884(2) 0.51974(2) 0.26221(2) 0.01678(7) Uani 1 1 d . . . . .
S1 S 0.80495(8) 0.23311(12) 0.27963(8) 0.0282(5) Uani 1 1 d . . . . .
S2 S 0.69155(8) 0.22961(13) 0.20405(8) 0.0302(5) Uani 1 1 d . . . . .
S3 S 0.80133(8) 0.45154(13) 0.07915(8) 0.0289(5) Uani 1 1 d . . . . .
S4 S 0.74136(7) 0.32477(12) 0.12805(8) 0.0253(5) Uani 1 1 d . . . . .
S5 S 0.93147(7) 0.43783(13) 0.29207(8) 0.0255(5) Uani 1 1 d . . . . .
S6 S 0.88690(7) 0.33400(13) 0.18858(8) 0.0260(5) Uani 1 1 d . . . . .
S7 S 0.89543(8) 0.38189(13) 0.39121(8) 0.0302(5) Uani 1 1 d . . . . .
S8 S 0.82434(8) 0.46275(13) 0.44283(8) 0.0274(5) Uani 1 1 d . . . . .
S9 S 0.69756(9) 0.29801(17) 0.35136(9) 0.0431(7) Uani 1 1 d . . . . .
S10 S 0.64149(9) 0.46796(16) 0.35103(9) 0.0432(7) Uani 1 1 d . . . . .
S11 S 0.57891(8) 0.32981(14) 0.22699(9) 0.0323(5) Uani 1 1 d . . . . .
S12 S 0.60973(8) 0.41583(15) 0.13754(9) 0.0391(6) Uani 1 1 d . . . . .
S13 S 0.66745(9) 0.54732(15) 0.07539(11) 0.0515(8) Uani 1 1 d . . . . .
S14 S 0.66398(9) 0.71569(15) 0.13227(10) 0.0453(7) Uani 1 1 d . . . . .
S15 S 0.79080(9) 0.68010(14) 0.10033(10) 0.0435(7) Uani 1 1 d . . . . .
S16 S 0.88422(9) 0.60467(15) 0.19321(8) 0.0374(6) Uani 1 1 d . . . . .
S17 S 0.88644(8) 0.73931(13) 0.31843(8) 0.0298(5) Uani 1 1 d . . . . .
S18 S 0.92744(7) 0.58133(12) 0.38646(8) 0.0267(5) Uani 1 1 d . . . . .
S19 S 0.84650(9) 0.71799(14) 0.44077(8) 0.0352(6) Uani 1 1 d . . . . .
S20 S 0.73559(10) 0.6407(2) 0.41067(10) 0.0614(9) Uani 1 1 d . . . . .
S21 S 0.57701(9) 0.57833(15) 0.20985(9) 0.0398(6) Uani 1 1 d . . . . .
S22 S 0.63492(9) 0.67340(17) 0.31082(11) 0.0520(8) Uani 1 1 d . . . . .
S23 S 0.79633(9) 0.81561(15) 0.22057(10) 0.0424(6) Uani 1 1 d . . . . .
S24 S 0.74102(9) 0.80037(15) 0.30323(11) 0.0467(7) Uani 1 1 d . . . . .

loop_
_atom_site_aniso_label
_atom_site_aniso_U_11
_atom_site_aniso_U_22
_atom_site_aniso_U_33
_atom_site_aniso_U_23
_atom_site_aniso_U_13
_atom_site_aniso_U_12
Ag1 0.0224(3) 0.0191(3) 0.0245(4) -0.0022(3) 0.0103(3) -0.0012(3)
Ag2 0.0205(3) 0.0199(3) 0.0214(3) -0.0031(3) 0.0068(3) 0.0004(3)
Ag3 0.0162(3) 0.0203(3) 0.0238(3) -0.0007(3) 0.0071(3) 0.0019(2)
Ag4 0.0236(3) 0.0227(3) 0.0194(3) -0.0006(3) 0.0049(3) -0.0008(3)
Ag5 0.0225(3) 0.0289(4) 0.0248(4) -0.0042(3) 0.0118(3) -0.0050(3)
Ag6 0.0175(3) 0.0261(3) 0.0265(4) -0.0045(3) 0.0054(3) -0.0032(3)
Ag7 0.0195(3) 0.0292(4) 0.0398(4) -0.0044(3) 0.0104(3) 0.0028(3)
Ag8 0.0213(3) 0.0260(3) 0.0305(4) 0.0016(3) -0.0001(3) 0.0032(3)
Ag9 0.0202(3) 0.0192(3) 0.0268(4) 0.0011(3) 0.0061(3) -0.0001(3)
Ag10 0.0184(3) 0.0214(3) 0.0239(3) -0.0044(3) 0.0044(3) -0.0027(3)
Ag11 0.0224(3) 0.0262(3) 0.0245(4) -0.0070(3) 0.0081(3) 0.0004(3)
Ag12 0.0330(4) 0.0203(3) 0.0308(4) -0.0037(3) 0.0033(3) 0.0070(3)
Ag13 0.0275(4) 0.0255(3) 0.0262(4) -0.0032(3) 0.0088(3) -0.0015(3)
Ag14 0.0398(4) 0.0271(4) 0.0308(4) -0.0013(3) 0.0125(3) 0.0028(3)
Ag15 0.0347(5) 0.0282(4) 0.0426(5) 0.0041(4) 0.0095(4) 0.0002(3)
Ag21 0.0347(5) 0.0282(4) 0.0426(5) 0.0041(4) 0.0095(4) 0.0002(3)
Ag16 0.0288(4) 0.0267(4) 0.0387(4) 0.0015(3) 0.0043(3) 0.0006(3)
Ag17 0.0292(4) 0.0285(4) 0.0288(4) 0.0018(3) 0.0050(3) -0.0004(3)
Ag18 0.0275(4) 0.0249(3) 0.0320(4) -0.0010(3) 0.0130(3) -0.0004(3)
Ag19 0.0274(4) 0.0309(4) 0.0322(4) -0.0038(3) 0.0124(3) -0.0030(3)
Ag20 0.0288(4) 0.0367(4) 0.0433(5) -0.0094(3) 0.0161(3) -0.0019(3)
C1 0.062(6) 0.032(5) 0.043(5) -0.008(5) 0.025(5) -0.001(5)
C2 0.077(7) 0.042(6) 0.069(8) -0.013(6) 0.048(6) -0.001(5)
C3 0.062(7) 0.102(12) 0.111(12) -0.026(9) 0.049(8) -0.002(7)
C4 0.033(5) 0.041(6) 0.061(7) 0.012(5) 0.024(5) -0.002(4)
C5 0.055(7) 0.081(9) 0.071(8) 0.031(7) 0.031(6) -0.014(6)
C6 0.053(8) 0.092(10) 0.116(12) 0.043(9) 0.039(8) -0.015(7)
C7 0.042(6) 0.050(6) 0.029(5) 0.003(4) 0.019(4) 0.005(4)
C8 0.039(6) 0.067(6) 0.025(5) -0.009(5) 0.010(4) 0.018(4)
C9 0.089(9) 0.049(6) 0.084(10) -0.001(6) 0.060(8) 0.017(6)
C10 0.052(6) 0.060(8) 0.049(7) 0.007(6) -0.014(6) 0.015(5)
C11 0.045(6) 0.105(12) 0.135(14) 0.001(10) -0.011(8) 0.008(7)
C12 0.059(8) 0.124(15) 0.156(17) -0.029(12) -0.011(10) 0.026(9)
C13 0.028(5) 0.040(5) 0.031(5) 0.001(4) 0.010(4) -0.002(4)
C14 0.049(6) 0.062(7) 0.034(5) 0.009(5) 0.010(4) 0.005(5)
C15 0.076(9) 0.082(9) 0.050(7) 0.033(7) 0.025(7) 0.014(7)
C16 0.019(5) 0.038(5) 0.037(5) -0.001(4) 0.019(4) 0.009(4)
C17 0.049(6) 0.047(6) 0.040(6) -0.002(4) 0.031(5) -0.009(4)
C18 0.101(10) 0.056(8) 0.055(8) 0.018(6) 0.042(7) 0.018(6)
C19 0.060(8) 0.059(7) 0.080(8) -0.013(6) 0.018(6) -0.026(6)
C20 0.181(17) 0.062(9) 0.117(15) 0.010(9) 0.025(13) -0.023(8)
C21 0.193(19) 0.085(11) 0.101(14) -0.016(9) 0.067(13) 0.019(11)
C22 0.041(6) 0.042(5) 0.023(5) 0.006(4) 0.009(4) -0.003(4)
C23 0.044(6) 0.068(7) 0.042(6) -0.011(5) 0.023(5) -0.009(5)
C24 0.065(8) 0.078(8) 0.079(9) -0.042(7) 0.040(7) -0.034(7)
C25 0.050(7) 0.054(6) 0.052(7) 0.002(5) 0.014(5) -0.022(5)
C26 0.054(7) 0.055(6) 0.049(7) 0.005(5) 0.003(5) -0.007(5)
C27 0.053(7) 0.060(6) 0.060(8) 0.000(6) 0.016(6) -0.016(6)
C28 0.066(8) 0.204(18) 0.055(7) -0.024(9) 0.020(6) -0.084(10)
C29 0.072(11) 0.28(3) 0.079(10) -0.074(13) 0.017(8) -0.062(13)
C30 0.112(13) 0.142(15) 0.050(9) -0.021(9) 0.028(8) 0.001(11)
C31 0.058(7) 0.062(8) 0.048(6) -0.011(6) 0.021(5) 0.001(6)
C32 0.073(8) 0.085(10) 0.060(6) -0.012(7) 0.009(6) -0.016(7)
C33 0.074(8) 0.088(10) 0.059(8) -0.015(8) 0.005(7) -0.022(7)
C34 0.047(6) 0.039(6) 0.108(11) -0.026(7) -0.006(6) 0.014(5)
C35 0.048(6) 0.159(16) 0.162(15) -0.113(13) -0.055(9) 0.067(8)
C36 0.148(19) 0.19(2) 0.181(15) -0.060(19) -0.045(14) 0.074(18)
C37 0.049(7) 0.044(6) 0.067(7) 0.018(5) 0.030(6) 0.011(5)
C38 0.054(7) 0.088(9) 0.060(7) 0.032(7) 0.026(6) 0.005(6)
C39 0.077(9) 0.088(9) 0.067(9) 0.032(7) 0.014(8) 0.003(7)
C40 0.031(5) 0.062(12) 0.057(9) 0.030(8) 0.007(5) -0.003(6)
C41 0.031(6) 0.082(14) 0.042(13) 0.010(8) 0.005(6) -0.002(7)
C42 0.106(16) 0.090(13) 0.085(14) -0.011(11) 0.038(12) -0.006(11)
C40B 0.031(5) 0.062(12) 0.057(9) 0.030(8) 0.007(5) -0.003(6)
C41B 0.031(6) 0.082(14) 0.042(13) 0.010(8) 0.005(6) -0.002(7)
C42B 0.106(16) 0.090(13) 0.085(14) -0.011(11) 0.038(12) -0.006(11)
C43 0.037(6) 0.053(6) 0.041(6) 0.001(5) 0.005(4) -0.007(5)
C44 0.047(7) 0.060(6) 0.055(7) 0.011(5) 0.009(5) -0.004(5)
C45 0.051(7) 0.065(8) 0.051(7) 0.005(6) 0.002(5) -0.016(6)
C46 0.171(18) 0.156(15) 0.090(11) 0.075(10) 0.080(12) 0.089(13)
C47 0.076(10) 0.118(11) 0.065(9) 0.046(8) 0.039(8) 0.027(8)
C48 0.21(2) 0.155(15) 0.077(13) -0.007(12) 0.040(14) -0.018(14)
C49 0.039(5) 0.054(6) 0.026(5) -0.013(4) 0.011(4) -0.012(5)
C50 0.038(5) 0.037(5) 0.041(6) -0.008(4) 0.017(5) -0.007(4)
C51 0.043(6) 0.047(6) 0.049(6) -0.006(5) 0.025(5) -0.008(5)
C52 0.040(6) 0.063(7) 0.033(5) -0.005(5) -0.005(4) 0.010(5)
C53 0.097(11) 0.072(7) 0.047(7) -0.016(6) -0.007(7) 0.009(7)
C54 0.109(12) 0.089(8) 0.051(8) -0.012(7) 0.000(8) -0.039(9)
C55 0.078(12) 0.066(7) 0.20(2) -0.014(11) 0.054(13) 0.016(8)
C56 0.175(16) 0.058(10) 0.12(2) 0.027(11) 0.096(15) 0.041(11)
C57 0.163(16) 0.133(16) 0.14(2) 0.062(16) 0.107(17) 0.080(15)
C55B 0.078(12) 0.066(7) 0.20(2) -0.014(11) 0.054(13) 0.016(8)
C56B 0.175(16) 0.058(10) 0.12(2) 0.027(11) 0.096(15) 0.041(11)
C57B 0.163(16) 0.133(16) 0.14(2) 0.062(16) 0.107(17) 0.080(15)
C58 0.085(9) 0.087(9) 0.064(8) 0.027(7) 0.032(7) 0.055(8)
C59 0.086(9) 0.098(11) 0.132(12) 0.064(10) 0.071(10) 0.026(8)
C60 0.063(7) 0.104(11) 0.065(9) -0.002(8) 0.030(7) -0.009(7)
C61 0.071(9) 0.050(7) 0.115(12) 0.020(7) 0.056(8) 0.008(5)
C62 0.095(11) 0.067(9) 0.177(16) 0.053(9) 0.083(12) 0.017(7)
C63 0.113(13) 0.034(7) 0.24(2) 0.024(10) 0.116(14) 0.008(7)
C64 0.042(6) 0.047(6) 0.054(6) -0.015(5) 0.021(5) -0.003(5)
C65 0.065(7) 0.067(8) 0.051(7) 0.008(6) 0.036(5) 0.002(6)
C66 0.058(7) 0.063(8) 0.081(9) -0.009(7) 0.038(6) -0.007(6)
C67 0.067(7) 0.081(10) 0.061(7) 0.005(6) 0.022(6) 0.015(7)
C68 0.068(7) 0.067(9) 0.084(9) 0.010(7) 0.023(7) 0.029(7)
C69 0.070(11) 0.24(2) 0.090(12) 0.057(12) -0.005(9) 0.020(13)
C70 0.096(8) 0.071(10) 0.092(9) 0.012(8) 0.004(8) 0.015(8)
C71 0.118(13) 0.25(3) 0.122(12) -0.108(16) -0.023(10) 0.079(16)
C72 0.100(10) 0.126(15) 0.076(10) -0.025(10) 0.014(8) 0.012(11)
C73 0.091(11) 0.082(10) 0.065(8) -0.018(7) 0.027(8) -0.004(8)
C74 0.084(10) 0.109(13) 0.095(10) 0.014(9) 0.041(9) 0.011(9)
C75 0.072(10) 0.131(15) 0.136(15) 0.038(12) 0.040(10) 0.006(10)
O1 0.042(4) 0.017(3) 0.036(3) 0.000(3) 0.019(3) 0.001(3)
O2 0.034(3) 0.038(4) 0.024(3) 0.004(3) 0.014(3) -0.001(3)
O3 0.028(3) 0.029(3) 0.019(3) 0.000(3) 0.010(3) 0.005(3)
O4 0.035(4) 0.041(4) 0.022(3) -0.005(3) 0.005(3) 0.005(3)
O5 0.028(3) 0.029(3) 0.030(3) 0.005(3) 0.010(3) 0.003(3)
O6 0.022(3) 0.029(3) 0.034(3) -0.004(3) 0.018(3) -0.001(2)
O7 0.046(4) 0.037(4) 0.039(4) 0.012(3) 0.015(3) -0.004(3)
O8 0.029(3) 0.041(4) 0.022(3) 0.007(3) 0.005(3) -0.001(3)
O9 0.032(4) 0.052(4) 0.037(4) -0.003(3) 0.015(3) -0.016(3)
O10 0.041(4) 0.085(6) 0.033(4) -0.012(4) 0.018(3) -0.033(4)
O11 0.036(4) 0.035(4) 0.036(4) -0.008(3) 0.010(3) -0.002(3)
O12 0.025(3) 0.033(4) 0.053(4) -0.009(3) -0.002(3) -0.003(3)
O13 0.030(4) 0.041(4) 0.053(4) 0.004(3) 0.015(3) 0.003(3)
O14 0.022(3) 0.054(4) 0.043(4) 0.023(3) -0.002(3) 0.000(3)
O15 0.121(8) 0.064(6) 0.055(5) 0.031(4) -0.036(5) -0.063(5)
O16 0.043(5) 0.211(12) 0.063(6) 0.077(7) 0.032(5) 0.033(6)
O17 0.023(3) 0.029(3) 0.027(3) 0.000(3) 0.011(3) -0.008(2)
O18 0.022(3) 0.038(4) 0.027(3) -0.008(3) 0.003(3) -0.004(3)
O19 0.137(8) 0.054(5) 0.110(8) 0.024(5) 0.080(7) 0.055(5)
O20 0.063(5) 0.044(4) 0.025(4) -0.004(3) 0.013(3) -0.003(3)
O21 0.039(4) 0.039(4) 0.064(5) 0.004(3) 0.024(4) 0.004(3)
O22 0.031(4) 0.037(4) 0.038(4) -0.001(3) 0.013(3) 0.003(3)
O23 0.100(7) 0.099(7) 0.070(6) 0.029(5) 0.037(5) 0.063(6)
O24 0.097(6) 0.037(4) 0.067(6) -0.012(4) 0.025(5) -0.009(4)
P1 0.0245(12) 0.0232(11) 0.0277(13) -0.0001(10) 0.0118(10) -0.0001(9)
P2 0.0271(12) 0.0263(12) 0.0189(12) -0.0019(10) 0.0066(10) 0.0025(9)
P3 0.0180(11) 0.0235(11) 0.0218(12) 0.0007(9) 0.0078(9) 0.0026(9)
P4 0.0289(13) 0.0267(12) 0.0249(13) 0.0041(10) 0.0086(10) 0.0000(10)
P5 0.0346(15) 0.0606(18) 0.0277(14) -0.0103(13) 0.0172(12) -0.0194(13)
P6 0.0203(12) 0.0321(13) 0.0368(15) -0.0038(11) 0.0034(11) -0.0047(10)
P7 0.0222(13) 0.0411(15) 0.0415(16) 0.0132(12) -0.0010(11) 0.0014(11)
P8 0.0450(16) 0.0559(18) 0.0267(14) 0.0060(13) 0.0104(12) -0.0258(13)
P9 0.0206(12) 0.0244(12) 0.0244(12) -0.0005(10) 0.0059(10) -0.0034(9)
P10 0.0468(16) 0.0366(14) 0.0265(14) -0.0055(11) 0.0139(12) 0.0132(12)
P11 0.0231(13) 0.0366(14) 0.0433(16) -0.0003(12) 0.0128(12) 0.0050(10)
P12 0.0525(17) 0.0221(13) 0.0393(16) 0.0024(11) 0.0067(13) 0.0091(12)
Pt1 0.01404(16) 0.01729(15) 0.01906(17) -0.00275(13) 0.00560(13) 0.00002(12)
S1 0.0269(12) 0.0250(12) 0.0306(13) 0.0028(10) 0.0068(10) -0.0001(9)
S2 0.0277(12) 0.0335(13) 0.0292(13) -0.0005(10) 0.0092(10) 0.0059(10)
S3 0.0342(13) 0.0285(12) 0.0229(12) 0.0031(10) 0.0079(10) 0.0005(10)
S4 0.0263(12) 0.0263(11) 0.0250(12) -0.0067(9) 0.0108(10) -0.0035(9)
S5 0.0200(11) 0.0327(12) 0.0244(12) -0.0059(10) 0.0083(9) 0.0033(9)
S6 0.0233(12) 0.0315(12) 0.0219(12) -0.0029(10) 0.0056(9) -0.0007(9)
S7 0.0322(13) 0.0317(13) 0.0284(13) 0.0012(10) 0.0123(10) 0.0066(10)
S8 0.0256(12) 0.0320(12) 0.0271(12) 0.0023(10) 0.0122(10) -0.0004(9)
S9 0.0334(14) 0.0669(19) 0.0306(14) 0.0038(13) 0.0129(11) -0.0007(13)
S10 0.0463(16) 0.0511(16) 0.0425(16) -0.0190(13) 0.0287(13) -0.0182(13)
S11 0.0244(12) 0.0372(13) 0.0376(14) -0.0085(11) 0.0132(11) -0.0072(10)
S12 0.0330(14) 0.0465(15) 0.0295(13) 0.0027(12) -0.0008(11) -0.0171(11)
S13 0.0315(14) 0.0369(15) 0.069(2) 0.0013(14) -0.0067(13) -0.0026(11)
S14 0.0381(15) 0.0389(15) 0.0462(16) 0.0102(13) -0.0028(12) 0.0042(11)
S15 0.0448(16) 0.0283(13) 0.0586(18) 0.0065(12) 0.0187(14) -0.0039(11)
S16 0.0389(14) 0.0453(15) 0.0275(13) 0.0003(11) 0.0103(11) -0.0200(11)
S17 0.0249(12) 0.0298(12) 0.0322(13) 0.0077(10) 0.0060(10) -0.0010(9)
S18 0.0224(11) 0.0258(11) 0.0328(13) 0.0030(10) 0.0105(10) -0.0015(9)
S19 0.0453(15) 0.0313(13) 0.0290(13) -0.0078(11) 0.0123(11) -0.0025(11)
S20 0.0330(15) 0.113(3) 0.0419(17) -0.0360(18) 0.0169(13) -0.0053(16)
S21 0.0305(13) 0.0485(16) 0.0431(15) -0.0020(12) 0.0157(12) 0.0081(11)
S22 0.0259(14) 0.0566(18) 0.067(2) -0.0269(15) 0.0071(13) 0.0021(12)
S23 0.0389(15) 0.0363(14) 0.0452(16) -0.0011(12) 0.0051(12) 0.0033(11)
S24 0.0444(16) 0.0343(14) 0.067(2) 0.0041(13) 0.0261(14) 0.0106(12)

loop_
_atom_type_symbol
_atom_type_description
_atom_type_scat_dispersion_real
_atom_type_scat_dispersion_imag
_atom_type_scat_source
C C 0.0033 0.0016 'International Tables Vol C Tables 4.2.6.8 and 6.1.1.4'
H H 0.0000 0.0000 'International Tables Vol C Tables 4.2.6.8 and 6.1.1.4'
Ag Ag -0.8971 1.1015 'International Tables Vol C Tables 4.2.6.8 and 6.1.1.4'
O O 0.0106 0.0060 'International Tables Vol C Tables 4.2.6.8 and 6.1.1.4'
P P 0.1023 0.0942 'International Tables Vol C Tables 4.2.6.8 and 6.1.1.4'
Pt Pt -1.7033 8.3905 'International Tables Vol C Tables 4.2.6.8 and 6.1.1.4'
S S 0.1246 0.1234 'International Tables Vol C Tables 4.2.6.8 and 6.1.1.4'

loop_
_geom_angle_atom_site_label_1
_geom_angle_atom_site_label_2
_geom_angle_atom_site_label_3
_geom_angle
_geom_angle_site_symmetry_1
S1 Ag1 Pt1 153.82(6) .
S1 Ag1 Ag5 139.30(6) .
Pt1 Ag1 Ag5 59.339(19) .
S1 Ag1 Ag4 107.94(6) .
Pt1 Ag1 Ag4 59.887(19) .
Ag5 Ag1 Ag4 62.74(2) .
S1 Ag1 Ag2 113.26(6) .
Pt1 Ag1 Ag2 57.559(18) .
Ag5 Ag1 Ag2 106.94(3) .
Ag4 Ag1 Ag2 109.06(3) .
S1 Ag1 Ag3 95.11(5) .
Pt1 Ag1 Ag3 58.733(18) .
Ag5 Ag1 Ag3 109.51(3) .
Ag4 Ag1 Ag3 59.34(2) .
Ag2 Ag1 Ag3 61.81(2) .
S1 Ag1 Ag18 54.93(5) .
Pt1 Ag1 Ag18 107.22(2) .
Ag5 Ag1 Ag18 165.75(3) .
Ag4 Ag1 Ag18 116.35(3) .
Ag2 Ag1 Ag18 59.23(2) .
Ag3 Ag1 Ag18 62.24(2) .
S1 Ag1 Ag19 98.12(5) .
Pt1 Ag1 Ag19 108.03(2) .
Ag5 Ag1 Ag19 62.11(2) .
Ag4 Ag1 Ag19 119.62(3) .
Ag2 Ag1 Ag19 108.60(3) .
Ag3 Ag1 Ag19 166.12(3) .
Ag18 Ag1 Ag19 123.20(3) .
S1 Ag1 Ag6 142.69(6) .
Pt1 Ag1 Ag6 57.007(18) .
Ag5 Ag1 Ag6 59.70(2) .
Ag4 Ag1 Ag6 109.13(3) .
Ag2 Ag1 Ag6 57.24(2) .
Ag3 Ag1 Ag6 107.21(3) .
Ag18 Ag1 Ag6 110.08(3) .
Ag19 Ag1 Ag6 59.28(2) .
S4 Ag2 Pt1 154.70(6) .
S4 Ag2 Ag6 103.06(5) .
Pt1 Ag2 Ag6 59.532(19) .
S4 Ag2 Ag18 60.03(5) .
Pt1 Ag2 Ag18 109.08(3) .
Ag6 Ag2 Ag18 116.85(3) .
S4 Ag2 Ag16 95.91(6) .
Pt1 Ag2 Ag16 107.69(3) .
Ag6 Ag2 Ag16 113.35(3) .
Ag18 Ag2 Ag16 127.81(3) .
S4 Ag2 Ag1 98.32(5) .
Pt1 Ag2 Ag1 58.332(18) .
Ag6 Ag2 Ag1 63.52(2) .
Ag18 Ag2 Ag1 60.70(2) .
Ag16 Ag2 Ag1 165.77(3) .
S4 Ag2 Ag9 147.23(5) .
Pt1 Ag2 Ag9 56.937(18) .
Ag6 Ag2 Ag9 107.52(3) .
Ag18 Ag2 Ag9 113.67(3) .
Ag16 Ag2 Ag9 61.27(2) .
Ag1 Ag2 Ag9 105.58(3) .
S4 Ag2 Ag8 131.66(6) .
Pt1 Ag2 Ag8 58.166(19) .
Ag6 Ag2 Ag8 59.02(2) .
Ag18 Ag2 Ag8 167.23(3) .
Ag16 Ag2 Ag8 60.86(2) .
Ag1 Ag2 Ag8 108.85(3) .
Ag9 Ag2 Ag8 60.14(2) .
S4 Ag2 Ag17 90.64(5) .
Pt1 Ag2 Ag17 107.43(2) .
Ag6 Ag2 Ag17 166.30(3) .
Ag18 Ag2 Ag17 69.80(2) .
Ag16 Ag2 Ag17 64.64(2) .
Ag1 Ag2 Ag17 114.78(3) .
Ag9 Ag2 Ag17 59.16(2) .
Ag8 Ag2 Ag17 111.67(3) .
S4 Ag2 Ag3 121.16(5) .
Pt1 Ag2 Ag3 58.061(18) .
Ag6 Ag2 Ag3 110.23(3) .
Ag18 Ag2 Ag3 61.88(2) .
Ag16 Ag2 Ag3 112.34(3) .
Ag1 Ag2 Ag3 59.37(2) .
Ag9 Ag2 Ag3 57.72(2) .
Ag8 Ag2 Ag3 107.10(3) .
Ag17 Ag2 Ag3 61.08(2) .
S5 Ag3 Pt1 157.42(6) .
S5 Ag3 Ag4 110.88(6) .
Pt1 Ag3 Ag4 59.498(18) .
S5 Ag3 Ag9 113.81(6) .
Pt1 Ag3 Ag9 57.351(18) .
Ag4 Ag3 Ag9 107.88(3) .
S5 Ag3 Ag10 97.82(5) .
Pt1 Ag3 Ag10 59.603(18) .
Ag4 Ag3 Ag10 60.61(2) .
Ag9 Ag3 Ag10 59.80(2) .
S5 Ag3 Ag1 138.42(6) .
Pt1 Ag3 Ag1 57.526(18) .
Ag4 Ag3 Ag1 59.37(2) .
Ag9 Ag3 Ag1 107.34(3) .
Ag10 Ag3 Ag1 107.86(3) .
S5 Ag3 Ag2 141.43(6) .
Pt1 Ag3 Ag2 56.153(17) .
Ag4 Ag3 Ag2 106.69(2) .
Ag9 Ag3 Ag2 60.46(2) .
Ag10 Ag3 Ag2 107.99(2) .
Ag1 Ag3 Ag2 58.82(2) .
S5 Ag3 Ag18 98.92(5) .
Pt1 Ag3 Ag18 103.66(2) .
Ag4 Ag3 Ag18 113.35(3) .
Ag9 Ag3 Ag18 111.96(3) .
Ag10 Ag3 Ag18 163.24(3) .
Ag1 Ag3 Ag18 58.90(2) .
Ag2 Ag3 Ag18 57.23(2) .
S5 Ag3 Ag17 84.40(5) .
Pt1 Ag3 Ag17 104.45(2) .
Ag4 Ag3 Ag17 163.92(3) .
Ag9 Ag3 Ag17 59.41(2) .
Ag10 Ag3 Ag17 113.83(3) .
Ag1 Ag3 Ag17 112.69(3) .
Ag2 Ag3 Ag17 59.29(2) .
Ag18 Ag3 Ag17 67.28(2) .
S7 Ag4 S8 76.47(7) .
S7 Ag4 Pt1 142.23(5) .
S8 Ag4 Pt1 140.36(5) .
S7 Ag4 Ag3 83.42(5) .
S8 Ag4 Ag3 156.65(5) .
Pt1 Ag4 Ag3 58.814(18) .
S7 Ag4 Ag1 105.06(5) .
S8 Ag4 Ag1 135.55(5) .
Pt1 Ag4 Ag1 57.964(18) .
Ag3 Ag4 Ag1 61.29(2) .
S7 Ag4 Ag11 148.11(6) .
S8 Ag4 Ag11 83.98(5) .
Pt1 Ag4 Ag11 57.866(19) .
Ag3 Ag4 Ag11 108.25(3) .
Ag1 Ag4 Ag11 106.54(3) .
S7 Ag4 Ag10 104.47(6) .
S8 Ag4 Ag10 113.58(5) .
Pt1 Ag4 Ag10 59.210(18) .
Ag3 Ag4 Ag10 60.10(2) .
Ag1 Ag4 Ag10 108.97(3) .
Ag11 Ag4 Ag10 60.87(2) .
S7 Ag4 Ag13 85.35(5) .
S8 Ag4 Ag13 52.85(5) .
Pt1 Ag4 Ag13 109.60(2) .
Ag3 Ag4 Ag13 114.33(3) .
Ag1 Ag4 Ag13 167.55(3) .
Ag11 Ag4 Ag13 62.76(2) .
Ag10 Ag4 Ag13 60.97(2) .
S7 Ag4 Ag5 146.83(6) .
S8 Ag4 Ag5 95.78(5) .
Pt1 Ag4 Ag5 57.221(18) .
Ag3 Ag4 Ag5 107.56(3) .
Ag1 Ag4 Ag5 58.32(2) .
Ag11 Ag4 Ag5 59.20(2) .
Ag10 Ag4 Ag5 108.11(3) .
Ag13 Ag4 Ag5 115.89(3) .
S10 Ag5 Pt1 144.78(7) .
S10 Ag5 Ag1 153.07(6) .
Pt1 Ag5 Ag1 58.542(18) .
S10 Ag5 Ag11 99.70(6) .
Pt1 Ag5 Ag11 58.154(19) .
Ag1 Ag5 Ag11 106.91(3) .
S10 Ag5 Ag7 86.14(7) .
Pt1 Ag5 Ag7 59.485(19) .
Ag1 Ag5 Ag7 110.58(3) .
Ag11 Ag5 Ag7 60.06(2) .
S10 Ag5 Ag6 112.97(7) .
Pt1 Ag5 Ag6 57.997(18) .
Ag1 Ag5 Ag6 63.17(2) .
Ag11 Ag5 Ag6 107.01(3) .
Ag7 Ag5 Ag6 59.55(2) .
S10 Ag5 S9 75.01(8) .
Pt1 Ag5 S9 139.71(6) .
Ag1 Ag5 S9 81.39(5) .
Ag11 Ag5 S9 142.05(6) .
Ag7 Ag5 S9 152.50(6) .
Ag6 Ag5 S9 109.58(6) .
S10 Ag5 Ag4 137.25(6) .
Pt1 Ag5 Ag4 58.297(18) .
Ag1 Ag5 Ag4 58.94(2) .
Ag11 Ag5 Ag4 59.04(2) .
Ag7 Ag5 Ag4 108.30(3) .
Ag6 Ag5 Ag4 108.88(3) .
S9 Ag5 Ag4 99.09(5) .
S10 Ag5 Ag19 92.70(6) .
Pt1 Ag5 Ag19 107.08(2) .
Ag1 Ag5 Ag19 61.66(2) .
Ag11 Ag5 Ag19 165.20(3) .
Ag7 Ag5 Ag19 113.28(3) .
Ag6 Ag5 Ag19 60.19(2) .
S9 Ag5 Ag19 49.43(5) .
Ag4 Ag5 Ag19 115.78(3) .
S10 Ag5 Ag20 52.31(6) .
Pt1 Ag5 Ag20 109.46(3) .
Ag1 Ag5 Ag20 116.36(3) .
Ag11 Ag5 Ag20 115.88(3) .
Ag7 Ag5 Ag20 61.57(2) .
Ag6 Ag5 Ag20 60.70(2) .
S9 Ag5 Ag20 90.95(5) .
Ag4 Ag5 Ag20 167.75(3) .
Ag19 Ag5 Ag20 66.02(2) .
S12 Ag6 Pt1 154.54(6) .
S12 Ag6 Ag2 104.47(7) .
Pt1 Ag6 Ag2 58.115(18) .
S12 Ag6 Ag8 97.27(6) .
Pt1 Ag6 Ag8 59.048(19) .
Ag2 Ag6 Ag8 62.70(2) .
S12 Ag6 Ag7 119.44(7) .
Pt1 Ag6 Ag7 59.779(19) .
Ag2 Ag6 Ag7 110.55(3) .
Ag8 Ag6 Ag7 60.89(2) .
S12 Ag6 Ag5 146.36(6) .
Pt1 Ag6 Ag5 58.169(18) .
Ag2 Ag6 Ag5 106.45(3) .
Ag8 Ag6 Ag5 108.43(3) .
Ag7 Ag6 Ag5 60.20(2) .
S12 Ag6 Ag19 95.00(6) .
Pt1 Ag6 Ag19 108.33(3) .
Ag2 Ag6 Ag19 111.09(3) .
Ag8 Ag6 Ag19 167.35(3) .
Ag7 Ag6 Ag19 115.06(3) .
Ag5 Ag6 Ag19 61.57(2) .
S12 Ag6 Ag1 134.15(7) .
Pt1 Ag6 Ag1 56.438(17) .
Ag2 Ag6 Ag1 59.24(2) .
Ag8 Ag6 Ag1 108.38(3) .
Ag7 Ag6 Ag1 106.26(3) .
Ag5 Ag6 Ag1 57.13(2) .
Ag19 Ag6 Ag1 60.19(2) .
S12 Ag6 Ag20 87.34(7) .
Pt1 Ag6 Ag20 110.76(3) .
Ag2 Ag6 Ag20 168.20(3) .
Ag8 Ag6 Ag20 116.57(3) .
Ag7 Ag6 Ag20 62.27(2) .
Ag5 Ag6 Ag20 62.08(2) .
Ag19 Ag6 Ag20 67.02(2) .
Ag1 Ag6 Ag20 112.32(3) .
S22 Ag7 Ag21 47.43(18) .
S22 Ag7 S21 76.40(8) .
Ag21 Ag7 S21 114.83(17) .
S22 Ag7 Pt1 143.59(6) .
Ag21 Ag7 Pt1 104.88(17) .
S21 Ag7 Pt1 138.74(6) .
S22 Ag7 Ag6 148.70(7) .
Ag21 Ag7 Ag6 162.35(17) .
S21 Ag7 Ag6 81.96(6) .
Pt1 Ag7 Ag6 57.638(18) .
S22 Ag7 Ag11 86.26(6) .
Ag21 Ag7 Ag11 59.56(16) .
S21 Ag7 Ag11 157.17(6) .
Pt1 Ag7 Ag11 57.365(19) .
Ag6 Ag7 Ag11 107.15(3) .
S22 Ag7 Ag8 145.21(8) .
Ag21 Ag7 Ag8 111.42(17) .
S21 Ag7 Ag8 96.07(6) .
Pt1 Ag7 Ag8 57.665(19) .
Ag6 Ag7 Ag8 58.85(2) .
Ag11 Ag7 Ag8 106.58(3) .
S22 Ag7 Ag5 107.46(8) .
Ag21 Ag7 Ag5 114.40(17) .
S21 Ag7 Ag5 111.51(6) .
Pt1 Ag7 Ag5 57.535(18) .
Ag6 Ag7 Ag5 60.25(2) .
Ag11 Ag7 Ag5 59.53(2) .
Ag8 Ag7 Ag5 106.87(3) .
S22 Ag7 Ag12 105.03(7) .
Ag21 Ag7 Ag12 57.82(17) .
S21 Ag7 Ag12 139.77(6) .
Pt1 Ag7 Ag12 57.139(18) .
Ag6 Ag7 Ag12 106.11(3) .
Ag11 Ag7 Ag12 59.02(2) .
Ag8 Ag7 Ag12 59.41(2) .
Ag5 Ag7 Ag12 106.33(3) .
S22 Ag7 Ag20 87.79(7) .
Ag21 Ag7 Ag20 133.63(17) .
S21 Ag7 Ag20 50.06(6) .
Pt1 Ag7 Ag20 107.95(3) .
Ag6 Ag7 Ag20 60.93(2) .
Ag11 Ag7 Ag20 115.46(3) .
Ag8 Ag7 Ag20 113.60(3) .
Ag5 Ag7 Ag20 61.62(2) .
Ag12 Ag7 Ag20 165.06(3) .
S14 Ag8 Pt1 147.00(7) .
S14 Ag8 Ag6 138.11(6) .
Pt1 Ag8 Ag6 58.696(19) .
S14 Ag8 Ag15 53.80(6) .
Pt1 Ag8 Ag15 108.42(3) .
Ag6 Ag8 Ag15 166.92(3) .
S14 Ag8 Ag12 89.56(6) .
Pt1 Ag8 Ag12 58.030(19) .
Ag6 Ag8 Ag12 108.00(3) .
Ag15 Ag8 Ag12 62.60(3) .
S14 Ag8 Ag7 101.03(7) .
Pt1 Ag8 Ag7 59.44(2) .
Ag6 Ag8 Ag7 60.26(2) .
Ag15 Ag8 Ag7 116.84(3) .
Ag12 Ag8 Ag7 60.40(2) .
S14 Ag8 S13 74.07(8) .
Pt1 Ag8 S13 138.46(6) .
Ag6 Ag8 S13 96.30(6) .
Ag15 Ag8 S13 92.84(6) .
Ag12 Ag8 S13 155.43(6) .
Ag7 Ag8 S13 139.77(6) .
S14 Ag8 Ag9 115.07(6) .
Pt1 Ag8 Ag9 56.276(18) .
Ag6 Ag8 Ag9 106.54(3) .
Ag15 Ag8 Ag9 61.27(2) .
Ag12 Ag8 Ag9 59.63(2) .
Ag7 Ag8 Ag9 107.56(3) .
S13 Ag8 Ag9 110.54(6) .
S14 Ag8 Ag16 94.70(7) .
Pt1 Ag8 Ag16 104.19(2) .
Ag6 Ag8 Ag16 110.37(3) .
Ag15 Ag8 Ag16 68.86(3) .
Ag12 Ag8 Ag16 114.99(3) .
Ag7 Ag8 Ag16 163.42(3) .
S13 Ag8 Ag16 50.33(6) .
Ag9 Ag8 Ag16 60.22(2) .
S14 Ag8 Ag2 152.15(7) .
Pt1 Ag8 Ag2 56.497(18) .
Ag6 Ag8 Ag2 58.28(2) .
Ag15 Ag8 Ag2 114.03(3) .
Ag12 Ag8 Ag2 107.07(3) .
Ag7 Ag8 Ag2 106.59(3) .
S13 Ag8 Ag2 82.44(6) .
Ag9 Ag8 Ag2 59.66(2) .
Ag16 Ag8 Ag2 58.23(2) .
S16 Ag9 Pt1 151.27(6) .
S16 Ag9 Ag3 92.29(6) .
Pt1 Ag9 Ag3 59.737(18) .
S16 Ag9 Ag10 101.45(6) .
Pt1 Ag9 Ag10 60.602(19) .
Ag3 Ag9 Ag10 60.43(2) .
S16 Ag9 Ag12 135.32(6) .
Pt1 Ag9 Ag12 58.45(2) .
Ag3 Ag9 Ag12 108.70(3) .
Ag10 Ag9 Ag12 60.60(2) .
S16 Ag9 Ag17 56.83(6) .
Pt1 Ag9 Ag17 109.21(2) .
Ag3 Ag9 Ag17 63.11(2) .
Ag10 Ag9 Ag17 117.71(3) .
Ag12 Ag9 Ag17 167.31(3) .
S16 Ag9 Ag2 117.63(6) .
Pt1 Ag9 Ag2 57.287(18) .
Ag3 Ag9 Ag2 61.82(2) .
Ag10 Ag9 Ag2 109.56(3) .
Ag12 Ag9 Ag2 107.04(3) .
Ag17 Ag9 Ag2 60.91(2) .
S16 Ag9 Ag8 148.01(6) .
Pt1 Ag9 Ag8 58.294(19) .
Ag3 Ag9 Ag8 110.46(3) .
Ag10 Ag9 Ag8 109.20(3) .
Ag12 Ag9 Ag8 59.05(2) .
Ag17 Ag9 Ag8 113.23(3) .
Ag2 Ag9 Ag8 60.20(2) .
S16 Ag9 Ag15 100.86(6) .
Pt1 Ag9 Ag15 107.14(3) .
Ag3 Ag9 Ag15 166.84(3) .
Ag10 Ag9 Ag15 115.59(3) .
Ag12 Ag9 Ag15 61.15(2) .
Ag17 Ag9 Ag15 125.13(3) .
Ag2 Ag9 Ag15 111.44(3) .
Ag8 Ag9 Ag15 57.77(2) .
S16 Ag9 Ag16 90.95(6) .
Pt1 Ag9 Ag16 105.51(2) .
Ag3 Ag9 Ag16 113.34(3) .
Ag10 Ag9 Ag16 166.10(3) .
Ag12 Ag9 Ag16 114.17(3) .
Ag17 Ag9 Ag16 64.20(2) .
Ag2 Ag9 Ag16 58.30(2) .
Ag8 Ag9 Ag16 59.90(2) .
Ag15 Ag9 Ag16 67.37(2) .
S18 Ag10 S17 75.30(6) .
S18 Ag10 Pt1 143.68(5) .
S17 Ag10 Pt1 141.02(5) .
S18 Ag10 Ag9 136.96(5) .
S17 Ag10 Ag9 96.04(5) .
Pt1 Ag10 Ag9 56.952(18) .
S18 Ag10 Ag3 97.13(5) .
S17 Ag10 Ag3 135.69(6) .
Pt1 Ag10 Ag3 58.350(18) .
Ag9 Ag10 Ag3 59.77(2) .
S18 Ag10 Ag4 86.34(5) .
S17 Ag10 Ag4 157.06(5) .
Pt1 Ag10 Ag4 58.638(18) .
Ag9 Ag10 Ag4 106.81(3) .
Ag3 Ag10 Ag4 59.29(2) .
S18 Ag10 Ag12 154.75(5) .
S17 Ag10 Ag12 85.70(5) .
Pt1 Ag10 Ag12 57.333(19) .
Ag9 Ag10 Ag12 60.51(2) .
Ag3 Ag10 Ag12 108.10(3) .
Ag4 Ag10 Ag12 107.09(3) .
S18 Ag10 Ag11 115.22(5) .
S17 Ag10 Ag11 116.32(5) .
Pt1 Ag10 Ag11 57.202(18) .
Ag9 Ag10 Ag11 106.46(3) .
Ag3 Ag10 Ag11 106.47(3) .
Ag4 Ag10 Ag11 59.43(2) .
Ag12 Ag10 Ag11 58.89(2) .
S18 Ag10 Ag14 93.33(5) .
S17 Ag10 Ag14 52.71(5) .
Pt1 Ag10 Ag14 109.85(2) .
Ag9 Ag10 Ag14 114.98(3) .
Ag3 Ag10 Ag14 168.20(3) .
Ag4 Ag10 Ag14 116.25(3) .
Ag12 Ag10 Ag14 61.66(2) .
Ag11 Ag10 Ag14 63.80(2) .
S18 Ag10 Ag13 53.12(5) .
S17 Ag10 Ag13 96.99(5) .
Pt1 Ag10 Ag13 108.79(2) .
Ag9 Ag10 Ag13 165.68(3) .
Ag3 Ag10 Ag13 113.25(3) .
Ag4 Ag10 Ag13 60.54(2) .
Ag12 Ag10 Ag13 114.63(3) .
Ag11 Ag10 Ag13 62.13(2) .
Ag14 Ag10 Ag13 69.18(2) .
S20 Ag11 Pt1 162.35(7) .
S20 Ag11 Ag21 72.28(19) .
Pt1 Ag11 Ag21 105.68(17) .
S20 Ag11 Ag12 127.66(9) .
Pt1 Ag11 Ag12 58.477(19) .
Ag21 Ag11 Ag12 57.98(17) .
S20 Ag11 Ag4 122.51(9) .
Pt1 Ag11 Ag4 59.410(19) .
Ag21 Ag11 Ag4 164.93(18) .
Ag12 Ag11 Ag4 108.44(3) .
S20 Ag11 Ag5 105.57(8) .
Pt1 Ag11 Ag5 58.579(19) .
Ag21 Ag11 Ag5 113.95(16) .
Ag12 Ag11 Ag5 108.38(3) .
Ag4 Ag11 Ag5 61.76(2) .
S20 Ag11 Ag7 106.90(7) .
Pt1 Ag11 Ag7 59.747(19) .
Ag21 Ag11 Ag7 58.18(17) .
Ag12 Ag11 Ag7 60.75(2) .
Ag4 Ag11 Ag7 110.78(3) .
Ag5 Ag11 Ag7 60.41(2) .
S20 Ag11 Ag10 138.17(7) .
Pt1 Ag11 Ag10 59.279(18) .
Ag21 Ag11 Ag10 112.26(17) .
Ag12 Ag11 Ag10 60.28(2) .
Ag4 Ag11 Ag10 59.71(2) .
Ag5 Ag11 Ag10 109.22(3) .
Ag7 Ag11 Ag10 110.08(3) .
S20 Ag11 Ag13 84.88(7) .
Pt1 Ag11 Ag13 108.38(2) .
Ag21 Ag11 Ag13 129.43(17) .
Ag12 Ag11 Ag13 113.61(3) .
Ag4 Ag11 Ag13 59.74(2) .
Ag5 Ag11 Ag13 115.47(3) .
Ag7 Ag11 Ag13 168.10(3) .
Ag10 Ag11 Ag13 59.58(2) .
S20 Ag11 Ag14 88.59(8) .
Pt1 Ag11 Ag14 107.22(2) .
Ag21 Ag11 Ag14 68.62(16) .
Ag12 Ag11 Ag14 60.23(2) .
Ag4 Ag11 Ag14 111.87(3) .
Ag5 Ag11 Ag14 165.78(3) .
Ag7 Ag11 Ag14 114.75(3) .
Ag10 Ag11 Ag14 58.54(2) .
Ag13 Ag11 Ag14 66.26(2) .
S24 Ag12 Pt1 143.91(7) .
S24 Ag12 Ag21 39.99(17) .
Pt1 Ag12 Ag21 107.62(16) .
S24 Ag12 Ag11 86.30(7) .
Pt1 Ag12 Ag11 58.56(2) .
Ag21 Ag12 Ag11 60.29(16) .
S24 Ag12 Ag8 137.03(7) .
Pt1 Ag12 Ag8 58.710(19) .
Ag21 Ag12 Ag8 112.91(17) .
Ag11 Ag12 Ag8 108.17(3) .
S24 Ag12 Ag9 153.74(7) .
Pt1 Ag12 Ag9 57.061(18) .
Ag21 Ag12 Ag9 164.68(16) .
Ag11 Ag12 Ag9 106.72(3) .
Ag8 Ag12 Ag9 61.32(2) .
S24 Ag12 Ag10 112.63(7) .
Pt1 Ag12 Ag10 59.506(19) .
Ag21 Ag12 Ag10 114.80(17) .
Ag11 Ag12 Ag10 60.84(2) .
Ag8 Ag12 Ag10 109.66(3) .
Ag9 Ag12 Ag10 58.89(2) .
S24 Ag12 Ag7 97.53(6) .
Pt1 Ag12 Ag7 59.59(2) .
Ag21 Ag12 Ag7 58.71(17) .
Ag11 Ag12 Ag7 60.23(2) .
Ag8 Ag12 Ag7 60.20(2) .
Ag9 Ag12 Ag7 108.73(3) .
Ag10 Ag12 Ag7 110.12(3) .
S24 Ag12 Ag15 109.40(7) .
Pt1 Ag12 Ag15 105.43(3) .
Ag11 Ag12 Ag15 163.98(3) .
Ag8 Ag12 Ag15 58.21(2) .
Ag9 Ag12 Ag15 60.38(2) .
Ag10 Ag12 Ag15 113.39(3) .
Ag7 Ag12 Ag15 112.75(3) .
S24 Ag12 Ag14 52.82(6) .
Pt1 Ag12 Ag14 110.17(3) .
Ag21 Ag12 Ag14 70.98(17) .
Ag11 Ag12 Ag14 63.83(2) .
Ag8 Ag12 Ag14 168.71(3) .
Ag9 Ag12 Ag14 112.03(3) .
Ag10 Ag12 Ag14 59.89(2) .
Ag7 Ag12 Ag14 117.47(3) .
Ag15 Ag12 Ag14 128.13(3) .
S19 Ag13 S8 125.98(8) .
S19 Ag13 S18 107.56(8) .
S8 Ag13 S18 123.63(7) .
S19 Ag13 Ag4 144.72(6) .
S8 Ag13 Ag4 58.42(5) .
S18 Ag13 Ag4 88.75(5) .
S19 Ag13 Ag10 102.67(6) .
S8 Ag13 Ag10 116.67(6) .
S18 Ag13 Ag10 59.44(5) .
Ag4 Ag13 Ag10 58.49(2) .
S19 Ag13 Ag11 87.33(6) .
S8 Ag13 Ag11 83.83(5) .
S18 Ag13 Ag11 117.70(6) .
Ag4 Ag13 Ag11 57.49(2) .
Ag10 Ag13 Ag11 58.28(2) .
S19 Ag13 Ag14 48.07(6) .
S8 Ag13 Ag14 139.72(6) .
S18 Ag13 Ag14 88.11(5) .
Ag4 Ag13 Ag14 103.48(3) .
Ag10 Ag13 Ag14 55.24(2) .
Ag11 Ag13 Ag14 57.82(2) .
S19 Ag14 S24 126.32(9) .
S19 Ag14 S17 112.54(8) .
S24 Ag14 S17 119.07(9) .
S19 Ag14 Ag10 103.03(6) .
S24 Ag14 Ag10 114.12(7) .
S17 Ag14 Ag10 60.30(5) .
S19 Ag14 Ag12 141.84(6) .
S24 Ag14 Ag12 55.75(7) .
S17 Ag14 Ag12 88.02(6) .
Ag10 Ag14 Ag12 58.45(2) .
S19 Ag14 Ag11 85.89(6) .
S24 Ag14 Ag11 83.02(7) .
S17 Ag14 Ag11 117.76(6) .
Ag10 Ag14 Ag11 57.66(2) .
Ag12 Ag14 Ag11 55.95(2) .
S19 Ag14 Ag21 107.40(16) .
S24 Ag14 Ag21 32.91(15) .
S17 Ag14 Ag21 137.82(16) .
Ag10 Ag14 Ag21 98.30(14) .
Ag12 Ag14 Ag21 51.12(15) .
Ag11 Ag14 Ag21 51.76(13) .
S19 Ag14 Ag13 48.08(6) .
S24 Ag14 Ag13 137.37(7) .
S17 Ag14 Ag13 92.56(5) .
Ag10 Ag14 Ag13 55.58(2) .
Ag12 Ag14 Ag13 101.81(3) .
Ag11 Ag14 Ag13 55.92(2) .
Ag21 Ag14 Ag13 104.47(14) .
S23 Ag15 S14 120.93(9) .
S23 Ag15 S15 115.75(9) .
S14 Ag15 S15 115.51(10) .
S23 Ag15 Ag8 127.09(7) .
S14 Ag15 Ag8 59.64(6) .
S15 Ag15 Ag8 106.15(6) .
S23 Ag15 Ag9 94.78(7) .
S14 Ag15 Ag9 120.60(7) .
S15 Ag15 Ag9 80.69(6) .
Ag8 Ag15 Ag9 60.96(2) .
S23 Ag15 Ag12 68.01(7) .
S14 Ag15 Ag12 90.82(7) .
S15 Ag15 Ag12 138.97(7) .
Ag8 Ag15 Ag12 59.19(2) .
Ag9 Ag15 Ag12 58.47(2) .
S23 Ag15 Ag16 146.64(7) .
S14 Ag15 Ag16 90.45(7) .
S15 Ag15 Ag16 49.26(6) .
Ag8 Ag15 Ag16 56.95(2) .
Ag9 Ag15 Ag16 56.33(2) .
Ag12 Ag15 Ag16 103.43(3) .
S24 Ag21 S22 157.5(5) .
S24 Ag21 Ag12 65.9(3) .
S22 Ag21 Ag12 125.5(4) .
S24 Ag21 Ag7 127.2(4) .
S22 Ag21 Ag7 62.4(2) .
Ag12 Ag21 Ag7 63.47(18) .
S24 Ag21 Ag11 105.1(3) .
S22 Ag21 Ag11 97.3(3) .
Ag12 Ag21 Ag11 61.73(17) .
Ag7 Ag21 Ag11 62.26(17) .
S24 Ag21 Ag14 48.1(2) .
S22 Ag21 Ag14 153.5(3) .
Ag12 Ag21 Ag14 57.90(15) .
Ag7 Ag21 Ag14 110.7(3) .
Ag11 Ag21 Ag14 59.62(15) .
S13 Ag16 S15 114.05(9) .
S13 Ag16 S3 116.13(9) .
S15 Ag16 S3 104.91(8) .
S13 Ag16 Ag2 92.20(7) .
S15 Ag16 Ag2 141.22(7) .
S3 Ag16 Ag2 86.51(5) .
S13 Ag16 Ag8 64.63(8) .
S15 Ag16 Ag8 103.81(7) .
S3 Ag16 Ag8 147.10(6) .
Ag2 Ag16 Ag8 60.91(2) .
S13 Ag16 Ag9 124.51(8) .
S15 Ag16 Ag9 80.92(7) .
S3 Ag16 Ag9 109.60(6) .
Ag2 Ag16 Ag9 60.43(2) .
Ag8 Ag16 Ag9 59.89(2) .
S13 Ag16 Ag17 147.45(7) .
S15 Ag16 Ag17 98.47(7) .
S3 Ag16 Ag17 52.55(5) .
Ag2 Ag16 Ag17 59.11(2) .
Ag8 Ag16 Ag17 107.44(3) .
Ag9 Ag16 Ag17 57.16(2) .
S13 Ag16 Ag15 92.00(7) .
S15 Ag16 Ag15 49.68(7) .
S3 Ag16 Ag15 149.68(6) .
Ag2 Ag16 Ag15 104.43(3) .
Ag8 Ag16 Ag15 54.19(2) .
Ag9 Ag16 Ag15 56.30(2) .
Ag17 Ag16 Ag15 108.90(3) .
S6 Ag17 S3 101.32(7) .
S6 Ag17 S16 130.48(8) .
S3 Ag17 S16 115.00(8) .
S6 Ag17 Ag9 139.13(6) .
S3 Ag17 Ag9 111.43(6) .
S16 Ag17 Ag9 54.29(6) .
S6 Ag17 Ag2 101.07(5) .
S3 Ag17 Ag2 84.81(6) .
S16 Ag17 Ag2 114.13(6) .
Ag9 Ag17 Ag2 59.93(2) .
S6 Ag17 Ag3 81.66(5) .
S3 Ag17 Ag3 143.96(6) .
S16 Ag17 Ag3 87.12(6) .
Ag9 Ag17 Ag3 57.48(2) .
Ag2 Ag17 Ag3 59.63(2) .
S6 Ag17 Ag16 143.48(6) .
S3 Ag17 Ag16 52.91(5) .
S16 Ag17 Ag16 86.02(6) .
Ag9 Ag17 Ag16 58.64(2) .
Ag2 Ag17 Ag16 56.25(2) .
Ag3 Ag17 Ag16 104.58(3) .
S6 Ag17 Ag18 47.65(5) .
S3 Ag17 Ag18 99.39(5) .
S16 Ag17 Ag18 143.02(6) .
Ag9 Ag17 Ag18 101.74(3) .
Ag2 Ag17 Ag18 53.67(2) .
Ag3 Ag17 Ag18 56.15(2) .
Ag16 Ag17 Ag18 105.77(3) .
S6 Ag18 S1 131.07(8) .
S6 Ag18 S4 105.35(7) .
S1 Ag18 S4 120.16(7) .
S6 Ag18 Ag2 105.93(6) .
S1 Ag18 Ag2 114.51(6) .
S4 Ag18 Ag2 54.06(5) .
S6 Ag18 Ag1 141.96(6) .
S1 Ag18 Ag1 55.35(5) .
S4 Ag18 Ag1 93.94(5) .
Ag2 Ag18 Ag1 60.07(2) .
S6 Ag18 Ag3 83.23(5) .
S1 Ag18 Ag3 93.02(6) .
S4 Ag18 Ag3 114.31(5) .
Ag2 Ag18 Ag3 60.89(2) .
Ag1 Ag18 Ag3 58.85(2) .
S6 Ag18 Ag17 49.66(5) .
S1 Ag18 Ag17 149.41(6) .
S4 Ag18 Ag17 80.15(5) .
Ag2 Ag18 Ag17 56.53(2) .
Ag1 Ag18 Ag17 104.14(3) .
Ag3 Ag18 Ag17 56.58(2) .
S9 Ag19 S2 128.66(9) .
S9 Ag19 S11 114.86(8) .
S2 Ag19 S11 107.85(8) .
S9 Ag19 Ag6 121.75(7) .
S2 Ag19 Ag6 88.48(6) .
S11 Ag19 Ag6 84.60(6) .
S9 Ag19 Ag1 85.96(6) .
S2 Ag19 Ag1 73.92(6) .
S11 Ag19 Ag1 145.14(6) .
Ag6 Ag19 Ag1 60.53(2) .
S9 Ag19 Ag5 63.56(7) .
S2 Ag19 Ag5 128.65(6) .
S11 Ag19 Ag5 106.51(6) .
Ag6 Ag19 Ag5 58.24(2) .
Ag1 Ag19 Ag5 56.23(2) .
S9 Ag19 Ag20 93.93(7) .
S2 Ag19 Ag20 136.52(6) .
S11 Ag19 Ag20 48.95(5) .
Ag6 Ag19 Ag20 57.19(2) .
Ag1 Ag19 Ag20 105.03(3) .
Ag5 Ag19 Ag20 57.70(2) .
S21 Ag20 S11 120.13(9) .
S21 Ag20 S10 123.39(9) .
S11 Ag20 S10 115.24(9) .
S21 Ag20 Ag6 84.77(6) .
S11 Ag20 Ag6 83.84(6) .
S10 Ag20 Ag6 112.44(6) .
S21 Ag20 Ag7 59.67(6) .
S11 Ag20 Ag7 140.60(6) .
S10 Ag20 Ag7 84.78(6) .
Ag6 Ag20 Ag7 56.80(2) .
S21 Ag20 Ag5 116.28(6) .
S11 Ag20 Ag5 105.49(6) .
S10 Ag20 Ag5 55.25(6) .
Ag6 Ag20 Ag5 57.22(2) .
Ag7 Ag20 Ag5 56.80(2) .
S21 Ag20 Ag19 138.14(6) .
S11 Ag20 Ag19 49.34(5) .
S10 Ag20 Ag19 87.88(7) .
Ag6 Ag20 Ag19 55.79(2) .
Ag7 Ag20 Ag19 101.89(3) .
Ag5 Ag20 Ag19 56.28(2) .
O1 C1 C2 106.8(8) .
C3 C2 C1 112.1(9) .
O2 C4 C5 109.1(9) .
C4 C5 C6 109.6(11) .
O3 C7 C8 106.4(7) .
C9 C8 C7 113.7(9) .
O4 C10 C11 109.7(9) .
C10 C11 C12 109.9(11) .
O5 C13 C14 111.0(7) .
C13 C14 C15 111.2(9) .
O6 C16 C17 107.8(7) .
C18 C17 C16 113.3(8) .
O7 C19 C20 121.0(11) .
C21 C20 C19 109.9(13) .
O8 C22 C23 111.5(8) .
C22 C23 C24 111.0(9) .
C26 C25 O9 111.6(9) .
C25 C26 C27 112.5(9) .
O10 C28 C29 116.6(10) .
C28 C29 C30 123.3(12) .
C32 C31 O11 111.9(10) .
C31 C32 C33 114.8(11) .
O12 C34 C35 105.6(8) .
C36 C35 C34 100.0(14) .
O13 C37 C38 110.0(9) .
C37 C38 C39 112.0(11) .
O14 C40 C41 103(2) .
C40 C41 C42 117(2) .
O14 C40B C41B 109(3) .
C40B C41B C42B 103(3) .
O15 C43 C44 106.8(9) .
C45 C44 C43 113.9(10) .
O16 C46 C47 106.2(11) .
C48 C47 C46 114.7(14) .
O17 C49 C50 110.3(7) .
C49 C50 C51 108.7(7) .
O18 C52 C53 110.1(8) .
C52 C53 C54 114.2(10) .
O19 C55 C56 129.7(17) .
C57 C56 C55 98.7(8) .
O19 C55B C56B 134(4) .
C57B C56B C55B 127(5) .
O20 C58 C59 116.3(10) .
C58 C59 C60 118.2(11) .
O21 C61 C62 105.5(9) .
C63 C62 C61 114.9(14) .
O22 C64 C65 107.9(8) .
C64 C65 C66 114.1(10) .
O23 C67 C68 112.6(10) .
C69 C68 C67 113.8(11) .
O24 C70 C71 108.8(12) .
C72 C71 C70 112.6(13) .
C73 C73 C74 114.7(13) 3_657
C73 C74 C75 114.2(11) .
C1 O1 P1 122.3(5) .
C4 O2 P1 118.5(6) .
C7 O3 P2 121.6(5) .
C10 O4 P2 122.5(6) .
C13 O5 P3 120.1(5) .
C16 O6 P3 122.8(5) .
C19 O7 P4 117.9(6) .
C22 O8 P4 118.8(5) .
C25 O9 P5 119.8(6) .
C28 O10 P5 117.1(6) .
C31 O11 P6 125.7(6) .
C34 O12 P6 121.6(6) .
C37 O13 P7 119.5(6) .
C40 O14 P7 118.3(12) .
C40B O14 P7 120.3(12) .
C43 O15 P8 128.1(7) .
C46 O16 P8 123.6(9) .
C49 O17 P9 117.8(5) .
C52 O18 P9 118.9(5) .
C55B O19 P10 156(2) .
C55 O19 P10 131.4(11) .
C58 O20 P10 121.1(7) .
C61 O21 P11 121.2(6) .
C64 O22 P11 120.8(6) .
C67 O23 P12 125.2(8) .
C70 O24 P12 121.3(9) .
O2 P1 O1 101.3(3) .
O2 P1 S2 114.2(3) .
O1 P1 S2 109.8(3) .
O2 P1 S1 103.7(3) .
O1 P1 S1 109.0(3) .
S2 P1 S1 117.47(14) .
O3 P2 O4 101.3(3) .
O3 P2 S4 104.9(2) .
O4 P2 S4 110.4(3) .
O3 P2 S3 111.4(2) .
O4 P2 S3 107.9(3) .
S4 P2 S3 119.47(14) .
O6 P3 O5 101.4(3) .
O6 P3 S5 108.0(2) .
O5 P3 S5 111.4(2) .
O6 P3 S6 107.8(2) .
O5 P3 S6 107.9(2) .
S5 P3 S6 118.86(13) .
O8 P4 O7 96.6(3) .
O8 P4 S7 114.2(3) .
O7 P4 S7 113.1(3) .
O8 P4 S8 110.2(3) .
O7 P4 S8 108.1(3) .
S7 P4 S8 113.32(14) .
O9 P5 O10 102.2(3) .
O9 P5 S10 107.6(3) .
O10 P5 S10 109.5(3) .
O9 P5 S9 112.4(3) .
O10 P5 S9 107.6(3) .
S10 P5 S9 116.52(16) .
O11 P6 O12 99.7(3) .
O11 P6 S12 112.8(3) .
O12 P6 S12 110.9(3) .
O11 P6 S11 105.0(3) .
O12 P6 S11 107.5(3) .
S12 P6 S11 118.96(15) .
O13 P7 O14 101.5(3) .
O13 P7 S13 109.3(3) .
O14 P7 S13 108.6(3) .
O13 P7 S14 112.7(3) .
O14 P7 S14 107.2(3) .
S13 P7 S14 116.32(16) .
O15 P8 O16 109.9(6) .
O15 P8 S16 111.3(3) .
O16 P8 S16 103.7(4) .
O15 P8 S15 102.6(4) .
O16 P8 S15 108.7(3) .
S16 P8 S15 120.60(16) .
O18 P9 O17 101.8(3) .
O18 P9 S17 107.9(3) .
O17 P9 S17 108.9(2) .
O18 P9 S18 114.2(3) .
O17 P9 S18 107.2(2) .
S17 P9 S18 115.81(14) .
O19 P10 O20 98.7(4) .
O19 P10 S20 114.0(5) .
O20 P10 S20 109.9(3) .
O19 P10 S19 103.9(4) .
O20 P10 S19 108.9(3) .
S20 P10 S19 119.33(15) .
O22 P11 O21 100.1(3) .
O22 P11 S22 113.7(3) .
O21 P11 S22 112.4(3) .
O22 P11 S21 105.5(3) .
O21 P11 S21 108.5(3) .
S22 P11 S21 115.31(15) .
O24 P12 O23 100.6(5) .
O24 P12 S24 112.3(4) .
O23 P12 S24 100.8(4) .
O24 P12 S23 110.6(4) .
O23 P12 S23 112.6(4) .
S24 P12 S23 118.10(16) .
Ag9 Pt1 Ag2 65.78(2) .
Ag9 Pt1 Ag1 117.34(2) .
Ag2 Pt1 Ag1 64.11(2) .
Ag9 Pt1 Ag12 64.49(2) .
Ag2 Pt1 Ag12 118.96(2) .
Ag1 Pt1 Ag12 176.80(2) .
Ag9 Pt1 Ag11 116.46(2) .
Ag2 Pt1 Ag11 177.75(2) .
Ag1 Pt1 Ag11 113.98(2) .
Ag12 Pt1 Ag11 62.96(2) .
Ag9 Pt1 Ag6 117.10(2) .
Ag2 Pt1 Ag6 62.353(19) .
Ag1 Pt1 Ag6 66.55(2) .
Ag12 Pt1 Ag6 115.31(2) .
Ag11 Pt1 Ag6 116.00(2) .
Ag9 Pt1 Ag5 178.77(2) .
Ag2 Pt1 Ag5 114.49(2) .
Ag1 Pt1 Ag5 62.12(2) .
Ag12 Pt1 Ag5 116.00(2) .
Ag11 Pt1 Ag5 63.27(2) .
Ag6 Pt1 Ag5 63.83(2) .
Ag9 Pt1 Ag8 65.43(2) .
Ag2 Pt1 Ag8 65.34(2) .
Ag1 Pt1 Ag8 119.75(2) .
Ag12 Pt1 Ag8 63.26(2) .
Ag11 Pt1 Ag8 115.55(2) .
Ag6 Pt1 Ag8 62.26(2) .
Ag5 Pt1 Ag8 115.79(2) .
Ag9 Pt1 Ag3 62.912(19) .
Ag2 Pt1 Ag3 65.786(19) .
Ag1 Pt1 Ag3 63.741(19) .
Ag12 Pt1 Ag3 116.21(2) .
Ag11 Pt1 Ag3 114.73(2) .
Ag6 Pt1 Ag3 119.21(2) .
Ag5 Pt1 Ag3 116.01(2) .
Ag8 Pt1 Ag3 119.19(2) .
Ag9 Pt1 Ag4 114.30(2) .
Ag2 Pt1 Ag4 116.42(2) .
Ag1 Pt1 Ag4 62.149(19) .
Ag12 Pt1 Ag4 114.83(2) .
Ag11 Pt1 Ag4 62.72(2) .
Ag6 Pt1 Ag4 119.07(2) .
Ag5 Pt1 Ag4 64.48(2) .
Ag8 Pt1 Ag4 178.07(2) .
Ag3 Pt1 Ag4 61.687(19) .
Ag9 Pt1 Ag10 62.45(2) .
Ag2 Pt1 Ag10 118.17(2) .
Ag1 Pt1 Ag10 114.97(2) .
Ag12 Pt1 Ag10 63.16(2) .
Ag11 Pt1 Ag10 63.520(19) .
Ag6 Pt1 Ag10 178.47(2) .
Ag5 Pt1 Ag10 116.64(2) .
Ag8 Pt1 Ag10 116.49(2) .
Ag3 Pt1 Ag10 62.046(19) .
Ag4 Pt1 Ag10 62.152(19) .
Ag9 Pt1 Ag7 118.07(2) .
Ag2 Pt1 Ag7 116.59(2) .
Ag1 Pt1 Ag7 116.63(2) .
Ag12 Pt1 Ag7 63.28(2) .
Ag11 Pt1 Ag7 62.89(2) .
Ag6 Pt1 Ag7 62.58(2) .
Ag5 Pt1 Ag7 62.98(2) .
Ag8 Pt1 Ag7 62.89(2) .
Ag3 Pt1 Ag7 177.60(2) .
Ag4 Pt1 Ag7 116.20(2) .
Ag10 Pt1 Ag7 116.19(2) .
P1 S1 Ag18 101.32(11) .
P1 S1 Ag1 94.99(10) .
Ag18 S1 Ag1 69.72(6) .
P1 S2 Ag19 101.00(11) .
P2 S3 Ag17 99.02(11) .
P2 S3 Ag16 109.53(11) .
Ag17 S3 Ag16 74.55(6) .
P2 S4 Ag2 105.67(11) .
P2 S4 Ag18 101.68(10) .
Ag2 S4 Ag18 65.91(5) .
P3 S5 Ag3 104.91(11) .
P3 S6 Ag18 110.23(11) .
P3 S6 Ag17 98.94(10) .
Ag18 S6 Ag17 82.68(7) .
P4 S7 Ag4 83.77(10) .
P4 S8 Ag13 102.90(11) .
P4 S8 Ag4 82.23(10) .
Ag13 S8 Ag4 68.73(6) .
P5 S9 Ag19 103.27(13) .
P5 S9 Ag5 80.16(12) .
Ag19 S9 Ag5 67.01(7) .
P5 S10 Ag20 103.91(12) .
P5 S10 Ag5 88.20(12) .
Ag20 S10 Ag5 72.44(7) .
P6 S11 Ag20 104.33(12) .
P6 S11 Ag19 101.41(11) .
Ag20 S11 Ag19 81.70(7) .
P6 S12 Ag6 105.65(12) .
P7 S13 Ag16 107.74(13) .
P7 S13 Ag8 81.32(12) .
Ag16 S13 Ag8 65.04(7) .
P7 S14 Ag15 107.11(14) .
P7 S14 Ag8 87.89(12) .
Ag15 S14 Ag8 66.56(6) .
P8 S15 Ag16 106.61(13) .
P8 S15 Ag15 105.29(14) .
Ag16 S15 Ag15 81.06(8) .
P8 S16 Ag9 99.28(13) .
P8 S16 Ag17 108.26(12) .
Ag9 S16 Ag17 68.88(6) .
P9 S17 Ag14 104.71(11) .
P9 S17 Ag10 84.10(10) .
Ag14 S17 Ag10 66.99(6) .
P9 S18 Ag13 109.29(11) .
P9 S18 Ag10 84.60(10) .
Ag13 S18 Ag10 67.45(5) .
P10 S19 Ag14 99.94(12) .
P10 S19 Ag13 100.83(12) .
Ag14 S19 Ag13 83.84(7) .
P10 S20 Ag11 110.28(14) .
P11 S21 Ag20 99.41(13) .
P11 S21 Ag7 80.89(11) .
Ag20 S21 Ag7 70.27(7) .
P11 S22 Ag21 133.7(3) .
P11 S22 Ag7 86.79(12) .
Ag21 S22 Ag7 70.2(2) .
P12 S23 Ag15 113.08(14) .
Ag21 S24 P12 145.2(3) .
Ag21 S24 Ag14 99.0(3) .
P12 S24 Ag14 103.43(13) .
Ag21 S24 Ag12 74.1(3) .
P12 S24 Ag12 88.26(12) .
Ag14 S24 Ag12 71.43(7) .

loop_
_geom_bond_atom_site_label_1
_geom_bond_atom_site_label_2
_geom_bond_distance
_geom_bond_site_symmetry_2
Ag1 S1 2.553(2) .
Ag1 Pt1 2.7371(7) .
Ag1 Ag5 2.8362(9) .
Ag1 Ag4 2.8547(9) .
Ag1 Ag2 2.8931(9) .
Ag1 Ag3 2.9095(8) .
Ag1 Ag18 2.9112(9) .
Ag1 Ag19 3.0031(9) .
Ag1 Ag6 3.0135(9) .
Ag2 S4 2.544(2) .
Ag2 Pt1 2.7140(7) .
Ag2 Ag6 2.8314(9) .
Ag2 Ag18 2.8682(9) .
Ag2 Ag16 2.8777(9) .
Ag2 Ag9 2.9417(9) .
Ag2 Ag8 2.9579(9) .
Ag2 Ag17 2.9701(9) .
Ag2 Ag3 2.9803(8) .
Ag3 S5 2.499(2) .
Ag3 Pt1 2.7731(6) .
Ag3 Ag4 2.8538(9) .
Ag3 Ag9 2.8585(9) .
Ag3 Ag10 2.8776(9) .
Ag3 Ag18 3.0085(9) .
Ag3 Ag17 3.0237(9) .
Ag4 S7 2.685(2) .
Ag4 S8 2.700(2) .
Ag4 Pt1 2.7930(7) .
Ag4 Ag11 2.8838(9) .
Ag4 Ag10 2.8921(9) .
Ag4 Ag13 2.9537(9) .
Ag4 Ag5 2.9626(9) .
Ag5 S10 2.641(2) .
Ag5 Pt1 2.7601(7) .
Ag5 Ag11 2.8887(9) .
Ag5 Ag7 2.9143(10) .
Ag5 Ag6 2.9157(9) .
Ag5 S9 2.933(3) .
Ag5 Ag19 3.0155(9) .
Ag5 Ag20 3.0641(10) .
Ag6 S12 2.479(2) .
Ag6 Pt1 2.7549(7) .
Ag6 Ag8 2.8537(9) .
Ag6 Ag7 2.8952(9) .
Ag6 Ag19 2.9755(10) .
Ag6 Ag20 3.0241(9) .
Ag7 S22 2.625(3) .
Ag7 Ag21 2.788(8) .
Ag7 S21 2.808(3) .
Ag7 Pt1 2.8182(7) .
Ag7 Ag11 2.9040(9) .
Ag7 Ag8 2.9131(10) .
Ag7 Ag12 2.9189(10) .
Ag7 Ag20 3.0626(10) .
Ag8 S14 2.690(3) .
Ag8 Pt1 2.7652(7) .
Ag8 Ag15 2.8601(10) .
Ag8 Ag12 2.8898(9) .
Ag8 S13 2.946(3) .
Ag8 Ag9 2.9560(9) .
Ag8 Ag16 2.9563(10) .
Ag9 S16 2.540(2) .
Ag9 Pt1 2.7034(7) .
Ag9 Ag10 2.8593(9) .
Ag9 Ag12 2.9071(9) .
Ag9 Ag17 2.9185(9) .
Ag9 Ag15 2.9650(10) .
Ag9 Ag16 2.9659(9) .
Ag10 S18 2.765(2) .
Ag10 S17 2.787(2) .
Ag10 Pt1 2.8099(7) .
Ag10 Ag12 2.9096(9) .
Ag10 Ag11 2.9256(9) .
Ag10 Ag14 2.9536(9) .
Ag10 Ag13 2.9659(9) .
Ag11 S20 2.462(3) .
Ag11 Pt1 2.7475(7) .
Ag11 Ag21 2.829(8) .
Ag11 Ag12 2.8684(10) .
Ag11 Ag13 3.0404(9) .
Ag11 Ag14 3.1070(9) .
Ag12 S24 2.620(3) .
Ag12 Pt1 2.7451(7) .
Ag12 Ag21 2.761(8) .
Ag12 Ag15 2.9873(11) .
Ag12 Ag14 3.0050(10) .
Ag13 S19 2.515(2) .
Ag13 S8 2.526(2) .
Ag13 S18 2.569(2) .
Ag13 Ag14 3.3604(9) .
Ag14 S19 2.515(3) .
Ag14 S24 2.526(3) .
Ag14 S17 2.553(2) .
Ag14 Ag21 3.354(8) .
Ag15 S23 2.470(3) .
Ag15 S14 2.515(3) .
Ag15 S15 2.539(3) .
Ag15 Ag16 3.2895(11) .
Ag21 S24 1.845(8) .
Ag21 S22 2.182(8) .
Ag16 S13 2.510(3) .
Ag16 S15 2.523(3) .
Ag16 S3 2.588(2) .
Ag16 Ag17 3.1273(10) .
Ag17 S6 2.568(2) .
Ag17 S3 2.576(2) .
Ag17 S16 2.619(2) .
Ag17 Ag18 3.3416(9) .
Ag18 S6 2.490(2) .
Ag18 S1 2.540(2) .
Ag18 S4 2.722(2) .
Ag19 S9 2.488(3) .
Ag19 S2 2.492(2) .
Ag19 S11 2.539(2) .
Ag19 Ag20 3.3123(10) .
Ag20 S21 2.495(3) .
Ag20 S11 2.525(2) .
Ag20 S10 2.543(3) .
C1 O1 1.454(11) .
C1 C2 1.517(13) .
C2 C3 1.477(16) .
C4 O2 1.471(10) .
C4 C5 1.483(14) .
C5 C6 1.531(15) .
C7 O3 1.465(10) .
C7 C8 1.501(13) .
C8 C9 1.496(15) .
C10 O4 1.437(11) .
C10 C11 1.523(9) .
C11 C12 1.529(9) .
C13 O5 1.433(10) .
C13 C14 1.489(12) .
C14 C15 1.518(14) .
C16 O6 1.471(9) .
C16 C17 1.507(12) .
C17 C18 1.505(14) .
C19 O7 1.430(12) .
C19 C20 1.503(9) .
C20 C21 1.492(9) .
C22 O8 1.448(10) .
C22 C23 1.487(13) .
C23 C24 1.534(14) .
C25 C26 1.466(14) .
C25 O9 1.469(12) .
C26 C27 1.509(14) .
C28 O10 1.393(12) .
C28 C29 1.458(9) .
C29 C30 1.485(9) .
C31 C32 1.453(15) .
C31 O11 1.478(11) .
C32 C33 1.528(16) .
C34 O12 1.455(11) .
C34 C35 1.554(9) .
C35 C36 1.507(10) .
C37 O13 1.473(11) .
C37 C38 1.483(14) .
C38 C39 1.489(16) .
C40 O14 1.459(16) .
C40 C41 1.522(9) .
C41 C42 1.532(10) .
C40B O14 1.462(16) .
C40B C41B 1.488(19) .
C41B C42B 1.543(19) .
C43 O15 1.416(11) .
C43 C44 1.514(14) .
C44 C45 1.461(14) .
C46 O16 1.372(14) .
C46 C47 1.524(9) .
C47 C48 1.519(9) .
C49 O17 1.450(10) .
C49 C50 1.503(8) .
C50 C51 1.519(8) .
C52 O18 1.444(10) .
C52 C53 1.509(8) .
C53 C54 1.519(9) .
C55 O19 1.236(17) .
C55 C56 1.524(9) .
C56 C57 1.503(10) .
C55B O19 1.20(2) .
C55B C56B 1.49(2) .
C56B C57B 1.48(2) .
C58 O20 1.387(12) .
C58 C59 1.486(9) .
C59 C60 1.493(9) .
C61 O21 1.442(12) .
C61 C62 1.529(17) .
C62 C63 1.453(19) .
C64 O22 1.451(11) .
C64 C65 1.486(14) .
C65 C66 1.501(15) .
C67 O23 1.318(13) .
C67 C68 1.512(9) .
C68 C69 1.506(9) .
C70 O24 1.394(15) .
C70 C71 1.524(9) .
C71 C72 1.513(9) .
C73 C73 1.47(2) 3_657
C73 C74 1.522(9) .
C74 C75 1.527(9) .
O1 P1 1.581(6) .
O2 P1 1.578(6) .
O3 P2 1.578(6) .
O4 P2 1.586(6) .
O5 P3 1.590(6) .
O6 P3 1.570(6) .
O7 P4 1.596(6) .
O8 P4 1.580(6) .
O9 P5 1.570(6) .
O10 P5 1.586(7) .
O11 P6 1.582(6) .
O12 P6 1.592(6) .
O13 P7 1.572(7) .
O14 P7 1.582(6) .
O15 P8 1.584(8) .
O16 P8 1.597(9) .
O17 P9 1.594(6) .
O18 P9 1.571(6) .
O19 P10 1.557(8) .
O20 P10 1.587(7) .
O21 P11 1.583(7) .
O22 P11 1.578(6) .
O23 P12 1.613(9) .
O24 P12 1.536(8) .
P1 S2 1.975(3) .
P1 S1 2.009(3) .
P2 S4 1.992(3) .
P2 S3 2.016(3) .
P3 S5 1.967(3) .
P3 S6 2.022(3) .
P4 S7 1.963(3) .
P4 S8 2.026(3) .
P5 S10 1.994(4) .
P5 S9 2.006(4) .
P6 S12 1.972(3) .
P6 S11 2.021(4) .
P7 S13 1.993(4) .
P7 S14 2.011(4) .
P8 S16 1.985(4) .
P8 S15 2.017(4) .
P9 S17 1.999(3) .
P9 S18 2.004(3) .
P10 S20 1.956(4) .
P10 S19 2.017(4) .
P11 S22 1.962(4) .
P11 S21 2.018(4) .
P12 S24 1.985(4) .
P12 S23 1.990(4) .
